data_7044134
loop_
_publ_author_name
'Chen, Jing-Lin'
'Zeng, Xue-Hua'
'Luo, Yan-Sheng'
'Wang, Wan-Man'
'He, Li-Hua'
'Liu, Sui-Jun'
'Wen, He-Rui'
'Wong, Wai-Yeung (Raymond)'
'Huang, S.P.'

_publ_section_title
;
 Synthesis, structure, and photophysical properties of copper(I)
 triphenylphosphine complexes with functionalized
 3-(2&#x2032;-pyrimidinyl)-1,2,4-triazole ligands
;
_journal_name_full 'Dalton Trans.'
_journal_paper_doi 10.1039/C7DT02848B
_journal_year 2017
_chemical_formula_sum 'C83 H75 Cl3 Cu2 N5 O8 P4'
_chemical_formula_weight 1627.79
_chemical_name_systematic
; 
 ? 
;
_space_group_IT_number 2
_symmetry_cell_setting triclinic
_symmetry_space_group_name_Hall '-P 1'
_symmetry_space_group_name_H-M 'P -1'
_atom_sites_solution_hydrogens geom
_atom_sites_solution_primary direct
_atom_sites_solution_secondary difmap
_audit_creation_method SHELXL-97
_audit_update_record
;
2017-08-29 deposited with the CCDC.
2017-09-06 downloaded from the CCDC.
;
_cell_angle_alpha 65.81(3)
_cell_angle_beta 70.12(3)
_cell_angle_gamma 88.58(3)
_cell_formula_units_Z 4
_cell_length_a 17.376(4)
_cell_length_b 21.438(4)
_cell_length_c 24.102(5)
_cell_measurement_reflns_used 19074
_cell_measurement_temperature 153(2)
_cell_measurement_theta_max 25.50
_cell_measurement_theta_min 1.82
_cell_volume 7633(4)
_computing_cell_refinement HKL2000
_computing_data_collection 'Mar CCD'
_computing_data_reduction HKL2000
_computing_molecular_graphics 'Bruker SHELXTL'
_computing_publication_material 'Bruker SHELXTL'
_computing_structure_refinement 'SHELXL-97 (Sheldrick, 1997)'
_computing_structure_solution 'SHELXS-97 (Sheldrick, 1990)'
_diffrn_ambient_temperature 153(2)
_diffrn_measured_fraction_theta_full 0.939
_diffrn_measured_fraction_theta_max 0.939
_diffrn_measurement_device_type 'Mar CCD 165 nm'
_diffrn_measurement_method oscillation
_diffrn_radiation_monochromator graphite
_diffrn_radiation_source 'fine-focus sealed tube'
_diffrn_radiation_type synchrotron
_diffrn_radiation_wavelength 0.71073
_diffrn_reflns_av_R_equivalents 0.0000
_diffrn_reflns_av_sigmaI/netI 0.0648
_diffrn_reflns_limit_h_max 0
_diffrn_reflns_limit_h_min -21
_diffrn_reflns_limit_k_max 25
_diffrn_reflns_limit_k_min -25
_diffrn_reflns_limit_l_max 27
_diffrn_reflns_limit_l_min -29
_diffrn_reflns_number 26642
_diffrn_reflns_theta_full 25.50
_diffrn_reflns_theta_max 25.50
_diffrn_reflns_theta_min 1.82
_exptl_absorpt_coefficient_mu 0.807
_exptl_absorpt_correction_T_max 0.8684
_exptl_absorpt_correction_T_min 0.8362
_exptl_absorpt_correction_type sphere
_exptl_absorpt_process_details 'spherical harmonics expansion of the absorption surface (Katayama, et al. 1986)'
_exptl_crystal_colour light-yellow
_exptl_crystal_density_diffrn 1.417
_exptl_crystal_density_method 'not measured'
_exptl_crystal_description prism
_exptl_crystal_F_000 3364
_exptl_crystal_size_max 0.23
_exptl_crystal_size_mid 0.20
_exptl_crystal_size_min 0.18
_refine_diff_density_max 2.059
_refine_diff_density_min -1.265
_refine_diff_density_rms 0.163
_refine_ls_extinction_method none
_refine_ls_goodness_of_fit_ref 1.036
_refine_ls_hydrogen_treatment mixed
_refine_ls_matrix_type full
_refine_ls_number_parameters 1891
_refine_ls_number_reflns 26642
_refine_ls_number_restraints 3
_refine_ls_restrained_S_all 1.036
_refine_ls_R_factor_all 0.1099
_refine_ls_R_factor_gt 0.0874
_refine_ls_shift/su_max 0.001
_refine_ls_shift/su_mean 0.000
_refine_ls_structure_factor_coef Fsqd
_refine_ls_weighting_details 'calc w=1/[\s^2^(Fo^2^)+(0.1880P)^2^+24.5885P] where P=(Fo^2^+2Fc^2^)/3'
_refine_ls_weighting_scheme calc
_refine_ls_wR_factor_gt 0.2795
_refine_ls_wR_factor_ref 0.2954
_reflns_number_gt 19074
_reflns_number_total 26642
_reflns_threshold_expression >2sigma(I)
_cod_data_source_file c7dt02848b2.cif
_cod_data_source_block 2
_cod_depositor_comments
;
The following automatic conversions were performed:

'_symmetry_cell_setting' value 'Triclinic' changed to 'triclinic'
according to
/home/data/users/saulius/crontab/automatic-downloads/rss-feeds/RSC/lib/dictionaries/cif_core.dic
dictionary named 'cif_core.dic' version 2.4.2 from 2011-04-26.

Automatic conversion script
Id: cif_fix_values 4973 2017-02-22 13:04:09Z antanas 

2017-11-12
Z value and formula fixed to values more according to usual
chemical conventions.                 miguel
;
_cod_original_formula_sum 'C166 H150 Cl6 Cu4 N10 O16 P8'
_cod_original_formula_weight 3255.58
_cod_original_formula_units_Z 2
_cod_original_cell_volume 7633(3)
_cod_original_sg_symbol_H-M P-1
_cod_database_code 7044134

loop_
_symmetry_equiv_pos_as_xyz
'x, y, z'
'-x, -y, -z'

loop_
_atom_site_label
_atom_site_type_symbol
_atom_site_fract_x
_atom_site_fract_y
_atom_site_fract_z
_atom_site_U_iso_or_equiv
_atom_site_adp_type
_atom_site_occupancy
_atom_site_symmetry_multiplicity
_atom_site_calc_flag
_atom_site_refinement_flags
Cu2 Cu 0.91317(5) 0.46910(4) 0.26362(4) 0.0296(2) Uani 1 1 d .
Cu1 Cu 0.61518(5) 0.45315(4) 0.22455(4) 0.0342(2) Uani 1 1 d .
P4 P 0.94374(10) 0.38270(9) 0.34310(9) 0.0301(4) Uani 1 1 d .
P1 P 0.58122(11) 0.56065(10) 0.18268(10) 0.0352(4) Uani 1 1 d .
P3 P 0.99333(10) 0.57301(9) 0.20431(9) 0.0304(4) Uani 1 1 d .
P2 P 0.55153(11) 0.35762(9) 0.23252(10) 0.0337(4) Uani 1 1 d .
N5 N 0.6598(3) 0.4405(3) 0.3017(3) 0.0295(12) Uani 1 1 d .
N2 N 0.8719(3) 0.4531(3) 0.1967(3) 0.0286(11) Uani 1 1 d .
N1 N 0.7476(3) 0.4533(3) 0.1749(3) 0.0282(11) Uani 1 1 d .
N3 N 0.7811(3) 0.4640(3) 0.3088(3) 0.0327(12) Uani 1 1 d .
C83 C 0.7904(4) 0.4522(3) 0.2117(3) 0.0270(13) Uani 1 1 d .
C82 C 0.7436(4) 0.4517(3) 0.2744(3) 0.0280(13) Uani 1 1 d .
C81 C 0.4416(4) 0.3525(3) 0.2455(4) 0.0378(16) Uani 1 1 d .
N4 N 0.7169(3) 0.4592(3) 0.3627(3) 0.0353(13) Uani 1 1 d .
H4A H 0.7218 0.4643 0.3949 0.042 Uiso 1 1 calc R
C80 C 0.9994(4) 0.4172(3) 0.3783(3) 0.0306(14) Uani 1 1 d .
C79 C 1.0957(4) 0.5656(3) 0.2086(3) 0.0325(14) Uani 1 1 d .
C78 C 1.0047(4) 0.3185(4) 0.3251(3) 0.0337(15) Uani 1 1 d .
C77 C 0.6011(4) 0.3450(4) 0.1585(4) 0.0420(17) Uani 1 1 d .
C76 C 0.9619(4) 0.6460(3) 0.2239(4) 0.0327(15) Uani 1 1 d .
C75 C 0.8770(4) 0.4576(3) 0.0956(4) 0.0340(15) Uani 1 1 d .
H75A H 0.9074 0.4599 0.0545 0.041 Uiso 1 1 calc R
C74 C 0.6607(4) 0.6316(4) 0.1535(4) 0.0398(17) Uani 1 1 d .
C73 C 1.1213(5) 0.5901(4) 0.2457(4) 0.0398(16) Uani 1 1 d .
H73A H 1.0879 0.6156 0.2652 0.048 Uiso 1 1 calc R
C72 C 1.1031(5) 0.2878(4) 0.2445(4) 0.0383(16) Uani 1 1 d .
H72A H 1.1349 0.2989 0.2011 0.046 Uiso 1 1 calc R
C71 C 0.5613(4) 0.2793(4) 0.2976(4) 0.0364(16) Uani 1 1 d .
C70 C 0.9000(4) 0.6353(4) 0.2820(4) 0.0371(16) Uani 1 1 d .
H70A H 0.8746 0.5908 0.3117 0.044 Uiso 1 1 calc R
C69 C 0.9423(5) 0.6478(4) 0.0381(4) 0.0432(18) Uani 1 1 d .
H69A H 0.8943 0.6524 0.0287 0.052 Uiso 1 1 calc R
C68 C 1.0083(4) 0.6107(3) 0.1169(3) 0.0336(15) Uani 1 1 d .
C67 C 0.9699(5) 0.4729(4) 0.3911(4) 0.0367(16) Uani 1 1 d .
H67A H 0.9242 0.4904 0.3815 0.044 Uiso 1 1 calc R
C66 C 0.7096(5) 0.6249(4) 0.1915(4) 0.0421(17) Uani 1 1 d .
H66A H 0.7036 0.5837 0.2277 0.050 Uiso 1 1 calc R
C65 C 0.9371(5) 0.6177(3) 0.1019(4) 0.0360(15) Uani 1 1 d .
H65A H 0.8857 0.6019 0.1353 0.043 Uiso 1 1 calc R
C64 C 0.4974(5) 0.2284(4) 0.3435(4) 0.0467(19) Uani 1 1 d .
H64A H 0.4451 0.2308 0.3409 0.056 Uiso 1 1 calc R
C63 C 0.4944(4) 0.5810(4) 0.2383(4) 0.0371(16) Uani 1 1 d .
C62 C 0.9159(4) 0.4559(3) 0.1375(3) 0.0311(14) Uani 1 1 d .
H62A H 0.9729 0.4567 0.1247 0.037 Uiso 1 1 calc R
C61 C 0.5616(4) 0.4387(4) 0.4095(4) 0.0379(16) Uani 1 1 d .
C60 C 1.1464(4) 0.5268(4) 0.1803(4) 0.0377(16) Uani 1 1 d .
H60A H 1.1293 0.5090 0.1565 0.045 Uiso 1 1 calc R
C59 C 1.0852(5) 0.6348(4) 0.0671(4) 0.0398(16) Uani 1 1 d .
H59A H 1.1332 0.6313 0.0766 0.048 Uiso 1 1 calc R
C58 C 0.4276(5) 0.5299(4) 0.2819(4) 0.0412(17) Uani 1 1 d .
H58A H 0.4274 0.4876 0.2797 0.049 Uiso 1 1 calc R
C57 C 1.0783(5) 0.4787(4) 0.4301(4) 0.0438(18) Uani 1 1 d .
H57A H 1.1050 0.4996 0.4469 0.053 Uiso 1 1 calc R
C56 C 1.0535(4) 0.3342(3) 0.2611(3) 0.0327(14) Uani 1 1 d .
H56A H 1.0532 0.3767 0.2284 0.039 Uiso 1 1 calc R
C55 C 0.3032(5) 0.3560(4) 0.3118(5) 0.0463(19) Uani 1 1 d .
H55A H 0.2670 0.3582 0.3494 0.056 Uiso 1 1 calc R
C54 C 0.8513(4) 0.3307(4) 0.4123(4) 0.0362(15) Uani 1 1 d .
C53 C 1.2218(5) 0.5147(4) 0.1874(4) 0.0469(19) Uani 1 1 d .
H53A H 1.2557 0.4895 0.1677 0.056 Uiso 1 1 calc R
C52 C 0.6444(4) 0.4452(4) 0.3581(3) 0.0325(14) Uani 1 1 d .
C51 C 0.3865(5) 0.3561(4) 0.3010(4) 0.0436(18) Uani 1 1 d .
H51A H 0.4060 0.3586 0.3316 0.052 Uiso 1 1 calc R
C50 C 0.3635(5) 0.6030(4) 0.3311(4) 0.054(2) Uani 1 1 d .
H50A H 0.3196 0.6101 0.3622 0.065 Uiso 1 1 calc R
C49 C 0.7664(5) 0.6797(4) 0.1748(5) 0.049(2) Uani 1 1 d .
H49A H 0.7981 0.6753 0.2002 0.059 Uiso 1 1 calc R
C48 C 0.6404(5) 0.2721(4) 0.3008(4) 0.0434(18) Uani 1 1 d .
H48A H 0.6842 0.3061 0.2695 0.052 Uiso 1 1 calc R
C47 C 1.0693(4) 0.3935(4) 0.3915(4) 0.0368(16) Uani 1 1 d .
H47A H 1.0899 0.3565 0.3830 0.044 Uiso 1 1 calc R
C46 C 0.2740(5) 0.3526(4) 0.2663(5) 0.056(2) Uani 1 1 d .
H46A H 0.2182 0.3535 0.2729 0.067 Uiso 1 1 calc R
C45 C 1.0080(5) 0.5021(4) 0.4180(4) 0.0450(18) Uani 1 1 d .
H45A H 0.9864 0.5378 0.4282 0.054 Uiso 1 1 calc R
C44 C 0.7762(5) 0.7411(5) 0.1205(5) 0.053(2) Uani 1 1 d .
H44A H 0.8152 0.7774 0.1090 0.064 Uiso 1 1 calc R
C43 C 0.6136(5) 0.5834(4) 0.0541(4) 0.0446(18) Uani 1 1 d .
H43A H 0.6686 0.5864 0.0503 0.054 Uiso 1 1 calc R
C42 C 1.1961(5) 0.5767(5) 0.2536(4) 0.052(2) Uani 1 1 d .
H42A H 1.2125 0.5923 0.2791 0.062 Uiso 1 1 calc R
C41 C 1.1044(5) 0.2254(4) 0.2927(4) 0.0413(17) Uani 1 1 d .
H41A H 1.1370 0.1939 0.2821 0.050 Uiso 1 1 calc R
C40 C 1.0572(6) 0.2094(4) 0.3571(4) 0.054(2) Uani 1 1 d .
H40A H 1.0595 0.1677 0.3899 0.064 Uiso 1 1 calc R
C39 C 1.1083(5) 0.4240(4) 0.4169(4) 0.0447(18) Uani 1 1 d .
H39A H 1.1551 0.4076 0.4253 0.054 Uiso 1 1 calc R
C38 C 0.7925(4) 0.4558(3) 0.1156(3) 0.0331(14) Uani 1 1 d .
H38A H 0.7658 0.4562 0.0879 0.040 Uiso 1 1 calc R
C37 C 1.0180(5) 0.6712(4) -0.0119(4) 0.0490(19) Uani 1 1 d .
H37A H 1.0211 0.6914 -0.0550 0.059 Uiso 1 1 calc R
C36 C 0.3630(5) 0.5394(4) 0.3274(4) 0.0462(18) Uani 1 1 d .
H36A H 0.3191 0.5044 0.3555 0.055 Uiso 1 1 calc R
C35 C 0.4977(5) 0.3945(4) 0.4041(4) 0.0472(19) Uani 1 1 d .
H35A H 0.4445 0.3897 0.4364 0.071 Uiso 1 1 calc R
H35B H 0.5143 0.3497 0.4111 0.071 Uiso 1 1 calc R
H35C H 0.4946 0.4166 0.3614 0.071 Uiso 1 1 calc R
C33 C 0.4113(5) 0.3481(4) 0.2003(4) 0.0438(18) Uani 1 1 d .
H33A H 0.4473 0.3453 0.1629 0.053 Uiso 1 1 calc R
C32 C 1.0069(6) 0.2548(4) 0.3733(4) 0.048(2) Uani 1 1 d .
H32A H 0.9741 0.2428 0.4167 0.058 Uiso 1 1 calc R
C31 C 0.5531(5) 0.5752(5) 0.1128(4) 0.053(2) Uani 1 1 d .
C30 C 0.9100(5) 0.7564(4) 0.2526(4) 0.049(2) Uani 1 1 d .
H30A H 0.8917 0.7935 0.2616 0.059 Uiso 1 1 calc R
C29 C 0.8752(5) 0.6911(4) 0.2965(4) 0.0442(18) Uani 1 1 d .
H29A H 0.8346 0.6834 0.3365 0.053 Uiso 1 1 calc R
C28 C 0.3275(6) 0.3478(5) 0.2112(5) 0.056(2) Uani 1 1 d .
H28A H 0.3073 0.3444 0.1813 0.067 Uiso 1 1 calc R
C27 C 0.5892(6) 0.1681(5) 0.3957(5) 0.055(2) Uani 1 1 d .
H27A H 0.5981 0.1311 0.4295 0.066 Uiso 1 1 calc R
C26 C 0.6208(5) 0.4019(5) 0.0987(4) 0.055(2) Uani 1 1 d .
H26A H 0.6067 0.4444 0.0975 0.065 Uiso 1 1 calc R
C25 C 0.5382(5) 0.5105(4) 0.3971(4) 0.049(2) Uani 1 1 d .
H25A H 0.4856 0.5074 0.4294 0.074 Uiso 1 1 calc R
H25B H 0.5348 0.5323 0.3545 0.074 Uiso 1 1 calc R
H25C H 0.5793 0.5374 0.3996 0.074 Uiso 1 1 calc R
C24 C 0.5677(5) 0.4034(5) 0.4777(4) 0.056(2) Uani 1 1 d .
H24A H 0.5150 0.3993 0.5104 0.084 Uiso 1 1 calc R
H24B H 0.6082 0.4307 0.4803 0.084 Uiso 1 1 calc R
H24C H 0.5836 0.3584 0.4850 0.084 Uiso 1 1 calc R
C23 C 0.9987(6) 0.7122(4) 0.1803(4) 0.055(2) Uani 1 1 d .
H23A H 1.0412 0.7199 0.1412 0.066 Uiso 1 1 calc R
C22 C 0.5110(6) 0.1730(5) 0.3942(5) 0.062(3) Uani 1 1 d .
H22A H 0.4673 0.1397 0.4267 0.074 Uiso 1 1 calc R
C21 C 0.6547(6) 0.2168(4) 0.3483(4) 0.050(2) Uani 1 1 d .
H21A H 0.7078 0.2121 0.3487 0.060 Uiso 1 1 calc R
C20 C 1.0893(5) 0.6646(4) 0.0022(4) 0.0462(18) Uani 1 1 d .
H20A H 1.1405 0.6801 -0.0316 0.055 Uiso 1 1 calc R
C19 C 0.4944(5) 0.6439(4) 0.2423(4) 0.0475(19) Uani 1 1 d .
H19A H 0.5383 0.6788 0.2137 0.057 Uiso 1 1 calc R
C18 C 0.6712(6) 0.6940(4) 0.0996(4) 0.051(2) Uani 1 1 d .
H18A H 0.6398 0.6994 0.0739 0.061 Uiso 1 1 calc R
C17 C 1.2463(5) 0.5400(5) 0.2234(5) 0.054(2) Uani 1 1 d .
H17A H 1.2974 0.5323 0.2277 0.064 Uiso 1 1 calc R
C16 C 0.4288(6) 0.6552(5) 0.2892(5) 0.065(3) Uani 1 1 d .
H16A H 0.4291 0.6972 0.2920 0.078 Uiso 1 1 calc R
C15 C 0.7046(6) 0.2543(5) 0.5128(4) 0.063(3) Uani 1 1 d .
H15A H 0.6575 0.2271 0.5474 0.075 Uiso 1 1 calc R
C14 C 0.8077(8) 0.2822(9) 0.4092(6) 0.124(7) Uani 1 1 d .
H14A H 0.8278 0.2734 0.3725 0.149 Uiso 1 1 calc R
C13 C 0.6248(7) 0.2837(6) 0.1587(5) 0.067(3) Uani 1 1 d .
H13A H 0.6136 0.2450 0.1982 0.080 Uiso 1 1 calc R
C12 C 0.5962(6) 0.5873(6) 0.0018(5) 0.067(3) Uani 1 1 d .
H12A H 0.6387 0.5970 -0.0378 0.080 Uiso 1 1 calc R
C11 C 0.9726(7) 0.7677(4) 0.1944(5) 0.066(3) Uani 1 1 d .
H11A H 0.9973 0.8124 0.1646 0.079 Uiso 1 1 calc R
C10 C 0.6841(7) 0.3354(9) 0.0421(6) 0.093(5) Uani 1 1 d .
H10A H 0.7124 0.3319 0.0033 0.111 Uiso 1 1 calc R
C9 C 0.4530(7) 0.5704(12) 0.0670(7) 0.150(9) Uani 1 1 d .
H9A H 0.3979 0.5676 0.0710 0.180 Uiso 1 1 calc R
C8 C 0.7290(7) 0.7482(5) 0.0840(5) 0.062(2) Uani 1 1 d .
H8A H 0.7352 0.7899 0.0482 0.075 Uiso 1 1 calc R
C7 C 0.4726(7) 0.5683(10) 0.1181(6) 0.113(6) Uani 1 1 d .
H7A H 0.4306 0.5622 0.1569 0.135 Uiso 1 1 calc R
C6 C 0.7343(9) 0.2446(9) 0.4582(6) 0.131(8) Uani 1 1 d .
H6A H 0.7055 0.2125 0.4532 0.157 Uiso 1 1 calc R
C5 C 0.7457(7) 0.3054(7) 0.5161(5) 0.082(4) Uani 1 1 d .
H5A H 0.7238 0.3163 0.5515 0.099 Uiso 1 1 calc R
C4 C 0.6609(6) 0.3965(7) 0.0414(5) 0.072(3) Uani 1 1 d .
H4B H 0.6722 0.4349 0.0018 0.087 Uiso 1 1 calc R
C3 C 0.5152(8) 0.5766(10) 0.0081(6) 0.121(6) Uani 1 1 d .
H3A H 0.5019 0.5736 -0.0251 0.145 Uiso 1 1 calc R
C2 C 0.6653(8) 0.2788(8) 0.1010(6) 0.090(4) Uani 1 1 d .
H2A H 0.6801 0.2365 0.1019 0.109 Uiso 1 1 calc R
C1 C 0.8196(7) 0.3411(7) 0.4671(5) 0.082(4) Uani 1 1 d .
H1A H 0.8487 0.3733 0.4719 0.099 Uiso 1 1 calc R
Cu4 Cu 0.16350(5) 0.03429(4) 0.72860(4) 0.0306(2) Uani 1 1 d .
Cu3 Cu -0.17668(5) 0.04694(4) 0.77837(4) 0.0336(2) Uani 1 1 d .
P7 P 0.18470(10) -0.07196(8) 0.79144(9) 0.0281(4) Uani 1 1 d .
P8 P 0.26388(10) 0.11931(9) 0.64698(9) 0.0316(4) Uani 1 1 d .
P5 P -0.25492(11) -0.05625(9) 0.82137(9) 0.0334(4) Uani 1 1 d .
P6 P -0.23052(10) 0.14621(9) 0.76877(9) 0.0315(4) Uani 1 1 d .
Cl4 Cl 0.21376(17) -0.03794(13) 0.53449(12) 0.0613(6) Uani 1 1 d .
N7 N 0.0583(3) 0.0505(3) 0.7997(3) 0.0294(12) Uani 1 1 d .
N10 N -0.0623(3) 0.0535(3) 0.7017(3) 0.0294(12) Uani 1 1 d .
N8 N 0.0698(3) 0.0370(3) 0.6895(3) 0.0310(12) Uani 1 1 d .
C166 C 0.1174(4) -0.1070(3) 0.8777(3) 0.0313(14) Uani 1 1 d .
N6 N -0.0882(3) 0.0419(3) 0.8279(3) 0.0302(12) Uani 1 1 d .
C165 C -0.2041(4) -0.1313(4) 0.8522(4) 0.0365(16) Uani 1 1 d .
C164 C -0.0115(4) 0.0472(3) 0.7885(3) 0.0266(13) Uani 1 1 d .
N9 N 0.0534(3) 0.0399(3) 0.6377(3) 0.0325(12) Uani 1 1 d .
H9B H 0.0889 0.0362 0.6045 0.039 Uiso 1 1 calc R
C163 C 0.3631(4) 0.0909(4) 0.6159(3) 0.0359(15) Uani 1 1 d .
C162 C -0.3314(4) 0.1505(3) 0.7614(4) 0.0336(15) Uani 1 1 d .
C161 C -0.0014(4) 0.0465(3) 0.7258(3) 0.0286(13) Uani 1 1 d .
C160 C -0.0964(4) 0.0387(3) 0.8863(3) 0.0338(15) Uani 1 1 d .
H16B H -0.1489 0.0352 0.9160 0.041 Uiso 1 1 calc R
C159 C 0.0487(4) 0.0474(3) 0.8587(4) 0.0335(15) Uani 1 1 d .
H15B H 0.0950 0.0500 0.8692 0.040 Uiso 1 1 calc R
C158 C -0.0253(4) 0.0494(3) 0.6446(3) 0.0297(14) Uani 1 1 d .
C157 C -0.2929(4) -0.0745(4) 0.7668(4) 0.0365(16) Uani 1 1 d .
C156 C 0.2899(4) -0.0717(3) 0.7901(3) 0.0305(14) Uani 1 1 d .
C155 C 0.1663(4) -0.1437(3) 0.7734(3) 0.0320(14) Uani 1 1 d .
C154 C -0.3412(5) 0.1503(4) 0.7062(4) 0.0420(17) Uani 1 1 d .
H15C H -0.2950 0.1514 0.6718 0.050 Uiso 1 1 calc R
C153 C -0.1666(4) 0.2233(3) 0.6992(4) 0.0339(15) Uani 1 1 d .
C152 C 0.1440(5) -0.1266(4) 0.9301(4) 0.0399(17) Uani 1 1 d .
H15D H 0.2001 -0.1221 0.9227 0.048 Uiso 1 1 calc R
C151 C 0.1463(5) -0.1323(4) 0.7194(4) 0.0398(16) Uani 1 1 d .
H15E H 0.1477 -0.0874 0.6897 0.048 Uiso 1 1 calc R
C150 C 0.3152(4) -0.0313(4) 0.8156(4) 0.0366(15) Uani 1 1 d .
H15F H 0.2774 -0.0086 0.8357 0.044 Uiso 1 1 calc R
C149 C 0.2350(4) 0.1619(3) 0.5751(4) 0.0371(16) Uani 1 1 d .
C148 C 0.2931(4) 0.1907(4) 0.6614(4) 0.0351(15) Uani 1 1 d .
C147 C -0.0642(4) 0.0524(4) 0.5970(4) 0.0356(15) Uani 1 1 d .
C146 C -0.0810(5) -0.1862(4) 0.8341(4) 0.0439(18) Uani 1 1 d .
H14B H -0.0262 -0.1846 0.8091 0.053 Uiso 1 1 calc R
C145 C -0.2438(4) 0.1643(4) 0.8392(4) 0.0390(16) Uani 1 1 d .
C144 C -0.0244(5) -0.1410(4) 0.9537(4) 0.048(2) Uani 1 1 d .
H14C H -0.0807 -0.1459 0.9616 0.057 Uiso 1 1 calc R
C142 C -0.1214(4) -0.1284(4) 0.8165(4) 0.0380(16) Uani 1 1 d .
H14D H -0.0929 -0.0877 0.7808 0.046 Uiso 1 1 calc R
C141 C 0.3474(5) -0.1032(5) 0.7578(4) 0.048(2) Uani 1 1 d .
H14E H 0.3310 -0.1290 0.7398 0.058 Uiso 1 1 calc R
C140 C -0.2440(5) -0.1925(4) 0.9065(4) 0.051(2) Uani 1 1 d .
H14F H -0.2992 -0.1949 0.9311 0.061 Uiso 1 1 calc R
C139 C 0.0326(4) -0.1148(3) 0.8907(4) 0.0356(15) Uani 1 1 d .
H13B H 0.0141 -0.1020 0.8561 0.043 Uiso 1 1 calc R
C138 C -0.3430(5) -0.0939(5) 0.6760(4) 0.049(2) Uani 1 1 d .
H13C H -0.3587 -0.1003 0.6453 0.059 Uiso 1 1 calc R
C137 C -0.3144(4) -0.0198(4) 0.7210(4) 0.0407(17) Uani 1 1 d .
H13D H -0.3118 0.0238 0.7205 0.049 Uiso 1 1 calc R
C136 C 0.1236(5) -0.1887(4) 0.7091(4) 0.048(2) Uani 1 1 d .
H13E H 0.1101 -0.1809 0.6729 0.058 Uiso 1 1 calc R
C135 C 0.3192(5) 0.2576(4) 0.6130(4) 0.0401(16) Uani 1 1 d .
H13F H 0.3183 0.2682 0.5718 0.048 Uiso 1 1 calc R
C134 C 0.1220(5) -0.2547(4) 0.7530(4) 0.0463(19) Uani 1 1 d .
H13G H 0.1053 -0.2918 0.7473 0.056 Uiso 1 1 calc R
C133 C -0.0809(5) 0.2267(4) 0.6845(4) 0.0459(19) Uani 1 1 d .
H13H H -0.0593 0.1910 0.7103 0.055 Uiso 1 1 calc R
C132 C -0.0284(5) 0.0406(4) 0.9035(4) 0.0369(16) Uani 1 1 d .
H13I H -0.0349 0.0373 0.9445 0.044 Uiso 1 1 calc R
C131 C -0.1039(5) -0.0219(4) 0.6191(4) 0.0392(16) Uani 1 1 d .
H13J H -0.1295 -0.0219 0.5895 0.059 Uiso 1 1 calc R
H13K H -0.1447 -0.0379 0.6622 0.059 Uiso 1 1 calc R
H13L H -0.0620 -0.0519 0.6191 0.059 Uiso 1 1 calc R
C130 C -0.3397(5) -0.0295(5) 0.6761(4) 0.0464(19) Uani 1 1 d .
H13M H -0.3544 0.0074 0.6459 0.056 Uiso 1 1 calc R
C129 C 0.3968(5) -0.0253(5) 0.8108(4) 0.0481(19) Uani 1 1 d .
H12B H 0.4135 0.0006 0.8286 0.058 Uiso 1 1 calc R
C128 C -0.3392(5) -0.0745(4) 0.9492(4) 0.0437(18) Uani 1 1 d .
H12C H -0.2873 -0.0765 0.9525 0.052 Uiso 1 1 calc R
O13 O 0.1933(4) 0.0065(4) 0.5665(4) 0.0682(18) Uani 1 1 d .
C127 C -0.1222(5) -0.2459(4) 0.8885(4) 0.0441(18) Uani 1 1 d .
H12D H -0.0948 -0.2841 0.9009 0.053 Uiso 1 1 calc R
C126 C 0.3230(5) 0.2263(4) 0.7350(4) 0.0456(18) Uani 1 1 d .
H12E H 0.3242 0.2161 0.7761 0.055 Uiso 1 1 calc R
C125 C -0.1963(5) 0.2771(4) 0.6620(4) 0.0470(19) Uani 1 1 d .
H12F H -0.2531 0.2768 0.6728 0.056 Uiso 1 1 calc R
O14 O 0.2665(5) -0.0827(4) 0.5596(4) 0.083(2) Uani 1 1 d .
C124 C -0.0287(5) 0.2830(4) 0.6320(4) 0.048(2) Uani 1 1 d .
H12G H 0.0279 0.2860 0.6230 0.058 Uiso 1 1 calc R
C123 C -0.0606(6) 0.3349(4) 0.5926(4) 0.049(2) Uani 1 1 d .
H12H H -0.0252 0.3713 0.5555 0.059 Uiso 1 1 calc R
C122 C 0.2946(5) 0.1758(4) 0.7231(4) 0.0411(17) Uani 1 1 d .
H12I H 0.2762 0.1314 0.7562 0.049 Uiso 1 1 calc R
C121 C 0.3629(6) 0.0312(4) 0.6067(5) 0.059(2) Uani 1 1 d .
H12J H 0.3128 0.0061 0.6178 0.070 Uiso 1 1 calc R
C120 C -0.3474(5) -0.0669(4) 0.8903(4) 0.0436(18) Uani 1 1 d .
C119 C -0.2978(5) -0.1389(4) 0.7665(4) 0.0461(18) Uani 1 1 d .
H11B H -0.2841 -0.1763 0.7968 0.055 Uiso 1 1 calc R
C118 C 0.3469(5) 0.3090(4) 0.6256(4) 0.0451(18) Uani 1 1 d .
H11C H 0.3632 0.3541 0.5935 0.054 Uiso 1 1 calc R
C117 C 0.2767(5) 0.1585(5) 0.5165(4) 0.054(2) Uani 1 1 d .
H11D H 0.3239 0.1366 0.5115 0.064 Uiso 1 1 calc R
C116 C 0.0012(5) 0.0760(5) 0.5286(4) 0.0480(19) Uani 1 1 d .
H11E H -0.0247 0.0777 0.4987 0.072 Uiso 1 1 calc R
H11F H 0.0411 0.0442 0.5292 0.072 Uiso 1 1 calc R
H11G H 0.0284 0.1211 0.5149 0.072 Uiso 1 1 calc R
C115 C -0.1434(6) 0.3329(4) 0.6081(5) 0.054(2) Uani 1 1 d .
H11H H -0.1648 0.3689 0.5826 0.065 Uiso 1 1 calc R
C114 C 0.1803(5) 0.2213(4) 0.4708(4) 0.0484(19) Uani 1 1 d .
H11I H 0.1624 0.2413 0.4359 0.058 Uiso 1 1 calc R
C113 C 0.1666(6) -0.2111(4) 0.8159(4) 0.0451(18) Uani 1 1 d .
H11J H 0.1815 -0.2192 0.8516 0.054 Uiso 1 1 calc R
C112 C 0.0042(5) -0.1600(4) 1.0055(4) 0.052(2) Uani 1 1 d .
H11K H -0.0333 -0.1775 1.0482 0.063 Uiso 1 1 calc R
C111 C 0.4377(5) 0.1243(5) 0.6021(5) 0.058(2) Uani 1 1 d .
H11L H 0.4393 0.1638 0.6091 0.070 Uiso 1 1 calc R
C110 C 0.1648(5) 0.1947(4) 0.5809(4) 0.049(2) Uani 1 1 d .
H11M H 0.1350 0.1962 0.6205 0.059 Uiso 1 1 calc R
C109 C -0.1291(5) 0.1014(4) 0.5960(4) 0.0434(18) Uani 1 1 d .
H10B H -0.1536 0.1029 0.5654 0.065 Uiso 1 1 calc R
H10C H -0.1036 0.1468 0.5834 0.065 Uiso 1 1 calc R
H10D H -0.1710 0.0855 0.6388 0.065 Uiso 1 1 calc R
C108 C 0.4526(5) -0.0575(6) 0.7798(5) 0.064(3) Uani 1 1 d .
H10E H 0.5072 -0.0536 0.7768 0.077 Uiso 1 1 calc R
C107 C -0.2043(6) -0.2491(4) 0.9247(4) 0.054(2) Uani 1 1 d .
H10F H -0.2323 -0.2894 0.9612 0.065 Uiso 1 1 calc R
C106 C 0.1450(6) -0.2668(4) 0.8063(4) 0.052(2) Uani 1 1 d .
H10G H 0.1458 -0.3117 0.8350 0.062 Uiso 1 1 calc R
C105 C 0.3498(5) 0.2924(4) 0.6861(4) 0.0489(19) Uani 1 1 d .
H10H H 0.3702 0.3261 0.6943 0.059 Uiso 1 1 calc R
C104 C -0.2742(5) 0.1105(5) 0.9013(4) 0.049(2) Uani 1 1 d .
H10I H -0.2881 0.0664 0.9061 0.059 Uiso 1 1 calc R
C103 C -0.2842(5) 0.1209(6) 0.9556(4) 0.057(2) Uani 1 1 d .
H10J H -0.3045 0.0842 0.9968 0.068 Uiso 1 1 calc R
C102 C -0.4870(5) 0.1466(4) 0.7511(5) 0.051(2) Uani 1 1 d .
H10K H -0.5387 0.1442 0.7481 0.061 Uiso 1 1 calc R
C101 C -0.4796(5) 0.1485(5) 0.8048(5) 0.058(2) Uani 1 1 d .
H10L H -0.5267 0.1482 0.8382 0.070 Uiso 1 1 calc R
C100 C -0.4070(6) -0.0790(6) 1.0013(5) 0.064(3) Uani 1 1 d .
H10M H -0.4017 -0.0867 1.0406 0.077 Uiso 1 1 calc R
C99 C 0.5111(6) 0.0430(5) 0.5688(4) 0.055(2) Uani 1 1 d .
H99A H 0.5603 0.0263 0.5544 0.066 Uiso 1 1 calc R
C98 C 0.0871(6) -0.1528(5) 0.9933(4) 0.052(2) Uani 1 1 d .
H98A H 0.1055 -0.1658 1.0280 0.063 Uiso 1 1 calc R
C97 C -0.4179(5) 0.1484(4) 0.7020(5) 0.049(2) Uani 1 1 d .
H97A H -0.4226 0.1484 0.6648 0.058 Uiso 1 1 calc R
C96 C -0.2640(6) 0.1857(6) 0.9491(5) 0.067(3) Uani 1 1 d .
H96A H -0.2707 0.1928 0.9860 0.080 Uiso 1 1 calc R
C95 C 0.5117(5) 0.1006(6) 0.5778(5) 0.063(3) Uani 1 1 d .
H95A H 0.5618 0.1250 0.5677 0.076 Uiso 1 1 calc R
C94 C 0.1383(5) 0.2253(5) 0.5291(5) 0.055(2) Uani 1 1 d .
H94A H 0.0923 0.2486 0.5333 0.066 Uiso 1 1 calc R
C93 C -0.4019(5) 0.1510(4) 0.8107(4) 0.0474(19) Uani 1 1 d .
H93A H -0.3978 0.1530 0.8475 0.057 Uiso 1 1 calc R
C92 C -0.2231(6) 0.2294(5) 0.8337(5) 0.058(2) Uani 1 1 d .
H92A H -0.2017 0.2661 0.7926 0.070 Uiso 1 1 calc R
O15 O 0.1346(7) -0.0795(5) 0.5543(6) 0.126(4) Uani 1 1 d .
C91 C -0.3231(6) -0.1475(5) 0.7211(4) 0.053(2) Uani 1 1 d .
H91A H -0.3265 -0.1910 0.7216 0.064 Uiso 1 1 calc R
C90 C 0.4362(6) 0.0083(5) 0.5812(6) 0.067(3) Uani 1 1 d .
H90A H 0.4354 -0.0300 0.5724 0.080 Uiso 1 1 calc R
C89 C 0.4279(5) -0.0963(6) 0.7523(5) 0.071(3) Uani 1 1 d .
H89A H 0.4664 -0.1172 0.7305 0.086 Uiso 1 1 calc R
C88 C 0.2484(6) 0.1876(6) 0.4649(5) 0.064(3) Uani 1 1 d .
H88A H 0.2762 0.1842 0.4260 0.077 Uiso 1 1 calc R
C87 C -0.4822(7) -0.0721(8) 0.9952(6) 0.097(5) Uani 1 1 d .
H87A H -0.5282 -0.0749 1.0305 0.116 Uiso 1 1 calc R
C86 C -0.2339(7) 0.2404(6) 0.8882(5) 0.074(3) Uani 1 1 d .
H86A H -0.2209 0.2844 0.8838 0.089 Uiso 1 1 calc R
O16 O 0.2429(10) -0.0014(8) 0.4711(5) 0.177(7) Uani 1 1 d .
C85 C -0.4237(6) -0.0582(8) 0.8855(5) 0.090(4) Uani 1 1 d .
H85A H -0.4299 -0.0503 0.8464 0.108 Uiso 1 1 calc R
Cl1 Cl 0.16190(12) 0.43752(10) 0.06319(9) 0.0441(4) Uani 1 1 d .
O1 O 0.1915(3) 0.4174(3) 0.0104(3) 0.0448(12) Uani 1 1 d .
O2 O 0.0833(4) 0.3986(3) 0.1074(3) 0.0617(17) Uani 1 1 d .
O3 O 0.1526(5) 0.5096(3) 0.0378(3) 0.0661(19) Uani 1 1 d .
O4 O 0.2170(4) 0.4244(4) 0.0976(3) 0.0636(17) Uani 1 1 d .
Cl2 Cl 0.24352(12) 0.46523(10) 0.52161(9) 0.0419(4) Uani 1 1 d .
O5 O 0.2264(4) 0.5267(3) 0.4778(3) 0.0570(15) Uani 1 1 d .
O6 O 0.2370(4) 0.4707(4) 0.5809(3) 0.0629(18) Uani 1 1 d .
O7 O 0.1858(6) 0.4087(4) 0.5387(4) 0.091(3) Uani 1 1 d .
O8 O 0.3255(5) 0.4537(5) 0.4935(4) 0.107(3) Uani 1 1 d .
Cl3 Cl 0.22569(12) 0.06360(10) 0.93044(10) 0.0461(5) Uani 1 1 d .
O9 O 0.2071(4) 0.0874(3) 0.9806(3) 0.0452(13) Uani 1 1 d .
O10 O 0.1834(4) -0.0049(3) 0.9568(3) 0.0634(17) Uani 1 1 d .
O11 O 0.1978(6) 0.1069(4) 0.8805(4) 0.090(3) Uani 1 1 d .
O12 O 0.3115(5) 0.0646(6) 0.9029(5) 0.119(4) Uani 1 1 d .
Cl6 Cl 0.5561(3) 0.2608(2) 0.9021(2) 0.1157(13) Uani 1 1 d D
Cl5 Cl 0.4702(2) 0.2329(2) 1.1006(2) 0.1119(12) Uani 1 1 d D
C171 C 0.5414(8) 0.2402(12) 1.0226(6) 0.193(11) Uani 1 1 d D
H17B H 0.5807 0.2818 1.0007 0.231 Uiso 1 1 calc R
H17C H 0.5713 0.2006 1.0280 0.231 Uiso 1 1 calc R
C172 C 0.4861(8) 0.2429(9) 0.9847(4) 0.149(9) Uani 1 1 d D
H17D H 0.4514 0.2791 0.9841 0.179 Uiso 1 1 calc R
H17E H 0.4511 0.1992 1.0042 0.179 Uiso 1 1 calc R
C170 C -0.4907(7) -0.0610(10) 0.9370(6) 0.123(7) Uani 1 1 d .
H17F H -0.5421 -0.0554 0.9330 0.147 Uiso 1 1 calc R

loop_
_atom_site_aniso_label
_atom_site_aniso_U_11
_atom_site_aniso_U_22
_atom_site_aniso_U_33
_atom_site_aniso_U_23
_atom_site_aniso_U_13
_atom_site_aniso_U_12
Cu2 0.0236(4) 0.0305(4) 0.0430(5) -0.0204(4) -0.0157(3) 0.0042(3)
Cu1 0.0244(4) 0.0356(4) 0.0528(5) -0.0245(4) -0.0188(4) 0.0061(3)
P4 0.0272(8) 0.0288(8) 0.0414(10) -0.0192(7) -0.0155(7) 0.0036(7)
P1 0.0251(9) 0.0393(10) 0.0484(11) -0.0235(9) -0.0162(8) 0.0087(7)
P3 0.0271(8) 0.0277(8) 0.0439(10) -0.0206(8) -0.0150(7) 0.0045(7)
P2 0.0257(9) 0.0337(9) 0.0521(11) -0.0232(8) -0.0201(8) 0.0073(7)
N5 0.023(3) 0.032(3) 0.042(3) -0.021(3) -0.015(2) 0.004(2)
N2 0.026(3) 0.025(3) 0.043(3) -0.019(2) -0.015(2) 0.005(2)
N1 0.029(3) 0.027(3) 0.040(3) -0.023(2) -0.014(2) 0.009(2)
N3 0.022(3) 0.042(3) 0.043(3) -0.026(3) -0.013(2) 0.006(2)
C83 0.025(3) 0.021(3) 0.043(4) -0.020(3) -0.014(3) 0.006(2)
C82 0.024(3) 0.029(3) 0.039(4) -0.022(3) -0.012(3) 0.006(2)
C81 0.030(4) 0.025(3) 0.067(5) -0.021(3) -0.025(3) 0.007(3)
N4 0.026(3) 0.046(3) 0.043(3) -0.027(3) -0.013(2) 0.006(2)
C80 0.031(3) 0.031(3) 0.033(4) -0.018(3) -0.011(3) 0.002(3)
C79 0.029(3) 0.030(3) 0.040(4) -0.015(3) -0.013(3) 0.001(3)
C78 0.037(4) 0.033(3) 0.040(4) -0.021(3) -0.017(3) 0.003(3)
C77 0.028(4) 0.058(5) 0.056(5) -0.034(4) -0.023(3) 0.011(3)
C76 0.031(3) 0.029(3) 0.049(4) -0.026(3) -0.017(3) 0.010(3)
C75 0.038(4) 0.031(3) 0.041(4) -0.023(3) -0.014(3) 0.006(3)
C74 0.030(4) 0.039(4) 0.057(5) -0.027(4) -0.016(3) 0.008(3)
C73 0.037(4) 0.040(4) 0.049(5) -0.024(3) -0.017(3) 0.000(3)
C72 0.037(4) 0.040(4) 0.046(4) -0.026(3) -0.015(3) 0.005(3)
C71 0.035(4) 0.033(3) 0.053(4) -0.027(3) -0.020(3) 0.010(3)
C70 0.030(4) 0.036(4) 0.047(4) -0.020(3) -0.013(3) 0.008(3)
C69 0.044(4) 0.038(4) 0.058(5) -0.021(4) -0.031(4) 0.011(3)
C68 0.038(4) 0.030(3) 0.045(4) -0.023(3) -0.019(3) 0.006(3)
C67 0.037(4) 0.035(4) 0.053(4) -0.026(3) -0.025(3) 0.011(3)
C66 0.035(4) 0.039(4) 0.065(5) -0.031(4) -0.023(4) 0.014(3)
C65 0.037(4) 0.030(3) 0.048(4) -0.021(3) -0.016(3) 0.005(3)
C64 0.029(4) 0.044(4) 0.071(6) -0.027(4) -0.020(4) 0.015(3)
C63 0.033(4) 0.038(4) 0.046(4) -0.020(3) -0.018(3) 0.011(3)
C62 0.025(3) 0.030(3) 0.044(4) -0.023(3) -0.010(3) 0.006(3)
C61 0.028(4) 0.047(4) 0.043(4) -0.027(3) -0.009(3) 0.005(3)
C60 0.031(4) 0.039(4) 0.054(5) -0.026(3) -0.020(3) 0.008(3)
C59 0.037(4) 0.041(4) 0.045(4) -0.021(3) -0.015(3) 0.009(3)
C58 0.033(4) 0.042(4) 0.057(5) -0.025(4) -0.021(3) 0.014(3)
C57 0.041(4) 0.046(4) 0.050(5) -0.023(4) -0.019(3) -0.008(3)
C56 0.033(4) 0.027(3) 0.043(4) -0.017(3) -0.016(3) 0.004(3)
C55 0.031(4) 0.039(4) 0.076(6) -0.032(4) -0.020(4) 0.007(3)
C54 0.028(3) 0.033(3) 0.048(4) -0.019(3) -0.013(3) -0.001(3)
C53 0.036(4) 0.052(5) 0.059(5) -0.027(4) -0.022(4) 0.017(3)
C52 0.028(3) 0.037(4) 0.044(4) -0.026(3) -0.014(3) 0.006(3)
C51 0.034(4) 0.037(4) 0.067(5) -0.025(4) -0.024(4) 0.005(3)
C50 0.046(5) 0.052(5) 0.061(6) -0.030(4) -0.008(4) 0.020(4)
C49 0.034(4) 0.056(5) 0.085(6) -0.050(5) -0.029(4) 0.016(4)
C48 0.034(4) 0.042(4) 0.061(5) -0.024(4) -0.022(4) 0.007(3)
C47 0.031(4) 0.043(4) 0.053(4) -0.034(4) -0.019(3) 0.014(3)
C46 0.033(4) 0.052(5) 0.091(7) -0.029(5) -0.035(4) 0.009(4)
C45 0.052(5) 0.042(4) 0.058(5) -0.033(4) -0.025(4) 0.009(3)
C44 0.038(4) 0.050(5) 0.071(6) -0.038(5) -0.003(4) -0.004(4)
C43 0.040(4) 0.048(4) 0.052(5) -0.027(4) -0.016(3) 0.012(3)
C42 0.046(5) 0.055(5) 0.066(6) -0.027(4) -0.031(4) 0.002(4)
C41 0.046(4) 0.038(4) 0.056(5) -0.031(4) -0.024(4) 0.015(3)
C40 0.086(7) 0.032(4) 0.051(5) -0.021(4) -0.030(5) 0.021(4)
C39 0.028(4) 0.059(5) 0.056(5) -0.029(4) -0.021(3) 0.003(3)
C38 0.033(4) 0.030(3) 0.046(4) -0.024(3) -0.017(3) 0.007(3)
C37 0.055(5) 0.050(5) 0.046(5) -0.019(4) -0.025(4) 0.015(4)
C36 0.031(4) 0.055(5) 0.055(5) -0.026(4) -0.015(3) 0.010(3)
C35 0.028(4) 0.058(5) 0.057(5) -0.033(4) -0.007(3) 0.002(3)
C33 0.034(4) 0.044(4) 0.068(5) -0.029(4) -0.030(4) 0.010(3)
C32 0.071(6) 0.035(4) 0.037(4) -0.021(3) -0.012(4) 0.012(4)
C31 0.028(4) 0.081(6) 0.049(5) -0.025(4) -0.016(3) 0.009(4)
C30 0.054(5) 0.041(4) 0.064(5) -0.035(4) -0.021(4) 0.018(4)
C29 0.038(4) 0.047(4) 0.059(5) -0.033(4) -0.018(4) 0.013(3)
C28 0.050(5) 0.056(5) 0.079(6) -0.030(5) -0.041(5) 0.007(4)
C27 0.050(5) 0.050(5) 0.064(6) -0.017(4) -0.028(4) 0.020(4)
C26 0.044(5) 0.068(6) 0.056(6) -0.025(5) -0.024(4) -0.004(4)
C25 0.031(4) 0.061(5) 0.070(6) -0.044(5) -0.015(4) 0.010(4)
C24 0.038(4) 0.080(6) 0.044(5) -0.029(5) -0.005(3) 0.003(4)
C23 0.065(6) 0.037(4) 0.050(5) -0.021(4) -0.002(4) 0.001(4)
C22 0.048(5) 0.044(5) 0.066(6) -0.008(4) -0.007(4) 0.008(4)
C21 0.048(5) 0.046(4) 0.063(6) -0.023(4) -0.031(4) 0.013(4)
C20 0.043(4) 0.051(5) 0.042(5) -0.020(4) -0.014(3) 0.011(4)
C19 0.043(4) 0.043(4) 0.052(5) -0.022(4) -0.010(4) 0.011(3)
C18 0.051(5) 0.047(5) 0.055(5) -0.019(4) -0.023(4) 0.003(4)
C17 0.032(4) 0.070(6) 0.071(6) -0.032(5) -0.031(4) 0.014(4)
C16 0.070(6) 0.042(5) 0.066(6) -0.027(4) -0.002(5) 0.021(4)
C15 0.055(5) 0.070(6) 0.052(6) -0.026(5) -0.004(4) -0.025(5)
C14 0.099(10) 0.174(14) 0.095(9) -0.108(10) 0.037(7) -0.086(10)
C13 0.078(7) 0.085(7) 0.069(6) -0.052(6) -0.041(5) 0.050(6)
C12 0.055(6) 0.094(8) 0.050(6) -0.033(5) -0.014(4) 0.011(5)
C11 0.087(7) 0.030(4) 0.070(6) -0.026(4) -0.009(5) 0.003(4)
C10 0.046(6) 0.189(15) 0.081(9) -0.084(10) -0.037(6) 0.046(8)
C9 0.036(6) 0.33(3) 0.087(10) -0.089(13) -0.027(6) -0.005(10)
C8 0.072(6) 0.044(5) 0.059(6) -0.018(4) -0.014(5) -0.009(4)
C7 0.044(6) 0.233(18) 0.070(8) -0.070(10) -0.024(5) 0.016(8)
C6 0.115(11) 0.163(14) 0.097(9) -0.094(10) 0.038(8) -0.102(11)
C5 0.062(6) 0.124(10) 0.067(7) -0.065(7) 0.004(5) -0.035(6)
C4 0.041(5) 0.119(10) 0.056(6) -0.034(6) -0.020(4) -0.009(6)
C3 0.060(7) 0.24(2) 0.070(9) -0.069(11) -0.026(6) -0.004(10)
C2 0.088(8) 0.143(11) 0.093(9) -0.085(9) -0.057(7) 0.082(8)
C1 0.066(7) 0.114(9) 0.067(7) -0.058(7) 0.004(5) -0.046(6)
Cu4 0.0236(4) 0.0288(4) 0.0447(5) -0.0184(4) -0.0155(3) 0.0073(3)
Cu3 0.0238(4) 0.0313(4) 0.0511(5) -0.0207(4) -0.0165(4) 0.0082(3)
P7 0.0229(8) 0.0256(8) 0.0428(10) -0.0191(7) -0.0146(7) 0.0065(6)
P8 0.0242(8) 0.0288(8) 0.0447(10) -0.0172(8) -0.0143(7) 0.0064(6)
P5 0.0244(8) 0.0339(9) 0.0480(11) -0.0209(8) -0.0160(7) 0.0059(7)
P6 0.0239(8) 0.0292(8) 0.0474(11) -0.0208(8) -0.0146(7) 0.0078(6)
Cl4 0.0789(16) 0.0708(14) 0.0631(15) -0.0452(12) -0.0406(12) 0.0389(12)
N7 0.029(3) 0.028(3) 0.043(3) -0.022(2) -0.019(2) 0.009(2)
N10 0.022(3) 0.028(3) 0.042(3) -0.018(2) -0.012(2) 0.005(2)
N8 0.026(3) 0.036(3) 0.041(3) -0.021(3) -0.017(2) 0.010(2)
C166 0.030(3) 0.024(3) 0.044(4) -0.021(3) -0.009(3) 0.005(3)
N6 0.029(3) 0.029(3) 0.039(3) -0.020(2) -0.014(2) 0.006(2)
C165 0.032(4) 0.034(4) 0.056(5) -0.024(3) -0.023(3) 0.006(3)
C164 0.026(3) 0.021(3) 0.038(4) -0.015(3) -0.015(3) 0.007(2)
N9 0.028(3) 0.040(3) 0.037(3) -0.022(3) -0.015(2) 0.010(2)
C163 0.032(4) 0.039(4) 0.041(4) -0.021(3) -0.014(3) 0.012(3)
C162 0.029(3) 0.023(3) 0.055(4) -0.019(3) -0.019(3) 0.005(3)
C161 0.026(3) 0.027(3) 0.037(4) -0.016(3) -0.014(3) 0.006(2)
C160 0.032(4) 0.031(3) 0.042(4) -0.020(3) -0.012(3) 0.009(3)
C159 0.036(4) 0.031(3) 0.052(4) -0.029(3) -0.025(3) 0.015(3)
C158 0.024(3) 0.031(3) 0.043(4) -0.023(3) -0.015(3) 0.007(3)
C157 0.023(3) 0.040(4) 0.049(4) -0.023(3) -0.012(3) 0.003(3)
C156 0.024(3) 0.031(3) 0.042(4) -0.019(3) -0.014(3) 0.005(3)
C155 0.027(3) 0.034(3) 0.043(4) -0.023(3) -0.013(3) 0.007(3)
C154 0.037(4) 0.043(4) 0.061(5) -0.031(4) -0.024(4) 0.010(3)
C153 0.034(4) 0.031(3) 0.045(4) -0.027(3) -0.011(3) 0.009(3)
C152 0.031(4) 0.042(4) 0.050(5) -0.021(3) -0.018(3) 0.001(3)
C151 0.035(4) 0.043(4) 0.053(5) -0.030(4) -0.020(3) 0.016(3)
C150 0.031(4) 0.035(4) 0.048(4) -0.022(3) -0.016(3) 0.004(3)
C149 0.022(3) 0.029(3) 0.054(5) -0.011(3) -0.015(3) 0.005(3)
C148 0.025(3) 0.036(4) 0.049(4) -0.022(3) -0.013(3) 0.005(3)
C147 0.030(3) 0.039(4) 0.046(4) -0.020(3) -0.022(3) 0.006(3)
C146 0.037(4) 0.045(4) 0.068(5) -0.039(4) -0.023(4) 0.012(3)
C145 0.029(4) 0.044(4) 0.050(5) -0.028(4) -0.012(3) 0.005(3)
C144 0.035(4) 0.039(4) 0.065(6) -0.028(4) -0.006(4) 0.003(3)
C142 0.033(4) 0.035(4) 0.053(5) -0.022(3) -0.020(3) 0.004(3)
C141 0.030(4) 0.066(5) 0.069(6) -0.043(5) -0.026(4) 0.017(4)
C140 0.039(4) 0.041(4) 0.058(5) -0.016(4) -0.010(4) 0.009(3)
C139 0.026(3) 0.032(3) 0.051(4) -0.023(3) -0.009(3) 0.006(3)
C138 0.040(4) 0.064(5) 0.052(5) -0.033(4) -0.017(4) 0.002(4)
C137 0.028(4) 0.043(4) 0.055(5) -0.024(4) -0.018(3) 0.008(3)
C136 0.051(5) 0.061(5) 0.067(5) -0.049(5) -0.034(4) 0.020(4)
C135 0.038(4) 0.037(4) 0.049(5) -0.022(3) -0.016(3) 0.004(3)
C134 0.043(4) 0.046(4) 0.066(5) -0.042(4) -0.015(4) 0.003(3)
C133 0.036(4) 0.032(4) 0.067(5) -0.022(4) -0.014(4) 0.009(3)
C132 0.043(4) 0.036(4) 0.046(4) -0.028(3) -0.021(3) 0.014(3)
C131 0.036(4) 0.046(4) 0.050(4) -0.031(4) -0.020(3) 0.007(3)
C130 0.035(4) 0.061(5) 0.049(5) -0.023(4) -0.022(3) 0.005(4)
C129 0.037(4) 0.061(5) 0.056(5) -0.029(4) -0.023(4) -0.003(4)
C128 0.042(4) 0.046(4) 0.050(5) -0.025(4) -0.018(3) 0.005(3)
O13 0.054(4) 0.078(5) 0.093(5) -0.062(4) -0.020(3) 0.022(3)
C127 0.049(5) 0.040(4) 0.060(5) -0.027(4) -0.033(4) 0.015(3)
C126 0.051(5) 0.046(4) 0.056(5) -0.035(4) -0.022(4) 0.015(4)
C125 0.044(4) 0.036(4) 0.065(5) -0.015(4) -0.031(4) -0.001(3)
O14 0.068(5) 0.086(5) 0.115(6) -0.048(5) -0.052(5) 0.036(4)
C124 0.028(4) 0.040(4) 0.071(6) -0.028(4) -0.006(4) 0.001(3)
C123 0.059(5) 0.035(4) 0.046(5) -0.019(4) -0.008(4) -0.012(4)
C122 0.037(4) 0.039(4) 0.047(5) -0.020(3) -0.014(3) 0.010(3)
C121 0.044(5) 0.037(4) 0.087(7) -0.032(4) -0.008(4) 0.004(4)
C120 0.034(4) 0.051(4) 0.051(5) -0.022(4) -0.022(3) 0.007(3)
C119 0.047(5) 0.043(4) 0.060(5) -0.030(4) -0.023(4) 0.008(3)
C118 0.038(4) 0.037(4) 0.057(5) -0.019(4) -0.014(3) 0.001(3)
C117 0.045(5) 0.068(6) 0.054(5) -0.029(4) -0.023(4) 0.027(4)
C116 0.034(4) 0.069(5) 0.048(5) -0.029(4) -0.019(3) 0.005(4)
C115 0.059(5) 0.041(4) 0.065(6) -0.014(4) -0.035(4) -0.003(4)
C114 0.045(5) 0.050(5) 0.052(5) -0.019(4) -0.024(4) 0.011(4)
C113 0.066(5) 0.034(4) 0.044(5) -0.020(3) -0.026(4) 0.006(4)
C112 0.048(5) 0.049(5) 0.052(5) -0.030(4) 0.002(4) -0.009(4)
C111 0.032(4) 0.079(6) 0.101(7) -0.074(6) -0.025(4) 0.019(4)
C110 0.041(4) 0.057(5) 0.058(5) -0.027(4) -0.024(4) 0.022(4)
C109 0.044(4) 0.046(4) 0.056(5) -0.027(4) -0.030(4) 0.016(3)
C108 0.025(4) 0.108(8) 0.078(6) -0.058(6) -0.019(4) 0.012(4)
C107 0.061(6) 0.040(4) 0.053(5) -0.015(4) -0.016(4) 0.012(4)
C106 0.070(6) 0.032(4) 0.055(5) -0.024(4) -0.017(4) 0.001(4)
C105 0.049(5) 0.045(4) 0.065(6) -0.034(4) -0.022(4) 0.007(4)
C104 0.034(4) 0.056(5) 0.051(5) -0.021(4) -0.011(3) 0.020(4)
C103 0.040(5) 0.082(7) 0.047(5) -0.025(5) -0.017(4) 0.023(4)
C102 0.030(4) 0.045(4) 0.077(6) -0.018(4) -0.027(4) 0.003(3)
C101 0.025(4) 0.071(6) 0.062(6) -0.015(5) -0.012(4) 0.011(4)
C100 0.057(6) 0.081(7) 0.050(6) -0.029(5) -0.016(4) 0.018(5)
C99 0.044(5) 0.069(6) 0.063(6) -0.033(5) -0.028(4) 0.030(4)
C98 0.052(5) 0.056(5) 0.046(5) -0.021(4) -0.014(4) -0.008(4)
C97 0.047(5) 0.043(4) 0.072(6) -0.028(4) -0.037(4) 0.011(4)
C96 0.052(5) 0.106(8) 0.062(6) -0.056(6) -0.021(5) 0.008(5)
C95 0.024(4) 0.098(7) 0.096(7) -0.064(6) -0.028(4) 0.015(4)
C94 0.042(5) 0.057(5) 0.065(6) -0.020(4) -0.027(4) 0.020(4)
C93 0.033(4) 0.058(5) 0.055(5) -0.026(4) -0.018(3) 0.013(3)
C92 0.064(6) 0.059(5) 0.054(5) -0.032(4) -0.012(4) -0.016(4)
O15 0.115(8) 0.121(8) 0.213(12) -0.086(8) -0.123(9) 0.022(6)
C91 0.057(5) 0.048(5) 0.065(6) -0.031(4) -0.025(4) 0.000(4)
C90 0.052(5) 0.050(5) 0.101(8) -0.044(5) -0.015(5) 0.017(4)
C89 0.031(4) 0.118(9) 0.101(8) -0.078(7) -0.028(5) 0.036(5)
C88 0.068(6) 0.084(7) 0.052(6) -0.033(5) -0.031(5) 0.033(5)
C87 0.050(6) 0.175(14) 0.065(8) -0.055(8) -0.016(5) 0.036(7)
C86 0.081(7) 0.084(7) 0.063(7) -0.049(6) -0.009(5) -0.019(6)
O16 0.219(15) 0.233(15) 0.060(7) -0.056(8) -0.043(7) 0.113(12)
C85 0.039(5) 0.177(13) 0.057(7) -0.049(8) -0.022(5) 0.022(7)
Cl1 0.0501(11) 0.0420(10) 0.0456(11) -0.0238(8) -0.0181(8) 0.0183(8)
O1 0.044(3) 0.044(3) 0.053(3) -0.031(3) -0.013(2) 0.013(2)
O2 0.047(3) 0.069(4) 0.058(4) -0.027(3) -0.007(3) 0.025(3)
O3 0.108(6) 0.045(3) 0.062(4) -0.033(3) -0.038(4) 0.028(3)
O4 0.062(4) 0.083(5) 0.065(4) -0.038(4) -0.037(3) 0.024(3)
Cl2 0.0425(10) 0.0496(10) 0.0476(11) -0.0301(9) -0.0219(8) 0.0171(8)
O5 0.053(4) 0.054(3) 0.067(4) -0.022(3) -0.029(3) 0.015(3)
O6 0.070(4) 0.078(4) 0.052(4) -0.038(3) -0.021(3) -0.013(3)
O7 0.144(8) 0.056(4) 0.094(6) -0.024(4) -0.076(6) -0.014(5)
O8 0.077(5) 0.154(8) 0.074(5) -0.043(5) -0.016(4) 0.079(6)
Cl3 0.0471(11) 0.0502(11) 0.0476(11) -0.0293(9) -0.0137(8) -0.0038(8)
O9 0.055(3) 0.046(3) 0.053(3) -0.035(3) -0.024(3) 0.007(2)
O10 0.080(5) 0.044(3) 0.072(4) -0.034(3) -0.021(3) -0.002(3)
O11 0.145(8) 0.067(4) 0.068(5) -0.016(4) -0.063(5) -0.016(5)
O12 0.045(4) 0.210(11) 0.150(8) -0.145(9) -0.005(5) -0.005(5)
Cl6 0.113(3) 0.152(4) 0.132(3) -0.097(3) -0.060(2) 0.061(3)
Cl5 0.084(2) 0.148(3) 0.127(3) -0.086(3) -0.031(2) 0.007(2)
C171 0.131(17) 0.23(3) 0.35(4) -0.22(3) -0.13(2) 0.085(17)
C172 0.087(11) 0.134(14) 0.151(16) 0.020(12) -0.055(11) -0.007(10)
C170 0.047(6) 0.25(2) 0.066(8) -0.065(10) -0.023(6) 0.053(9)

loop_
_atom_type_symbol
_atom_type_description
_atom_type_scat_dispersion_real
_atom_type_scat_dispersion_imag
_atom_type_scat_source
C C 0.0033 0.0016 'International Tables Vol C Tables 4.2.6.8 and 6.1.1.4'
H H 0.0000 0.0000 'International Tables Vol C Tables 4.2.6.8 and 6.1.1.4'
N N 0.0061 0.0033 'International Tables Vol C Tables 4.2.6.8 and 6.1.1.4'
O O 0.0106 0.0060 'International Tables Vol C Tables 4.2.6.8 and 6.1.1.4'
P P 0.1023 0.0942 'International Tables Vol C Tables 4.2.6.8 and 6.1.1.4'
Cl Cl 0.1484 0.1585 'International Tables Vol C Tables 4.2.6.8 and 6.1.1.4'
Cu Cu 0.3201 1.2651 'International Tables Vol C Tables 4.2.6.8 and 6.1.1.4'

loop_
_geom_angle_atom_site_label_1
_geom_angle_atom_site_label_2
_geom_angle_atom_site_label_3
_geom_angle
N2 Cu2 N3 79.2(2)
N2 Cu2 P4 123.03(15)
N3 Cu2 P4 102.21(17)
N2 Cu2 P3 104.43(16)
N3 Cu2 P3 119.83(17)
P4 Cu2 P3 121.47(7)
N5 Cu1 N1 80.1(2)
N5 Cu1 P2 116.82(16)
N1 Cu1 P2 105.08(15)
N5 Cu1 P1 110.12(16)
N1 Cu1 P1 109.84(15)
P2 Cu1 P1 124.96(8)
C80 P4 C78 104.4(3)
C80 P4 C54 104.2(3)
C78 P4 C54 103.4(3)
C80 P4 Cu2 110.7(2)
C78 P4 Cu2 120.3(2)
C54 P4 Cu2 112.4(2)
C74 P1 C31 104.7(4)
C74 P1 C63 102.3(3)
C31 P1 C63 105.6(4)
C74 P1 Cu1 116.6(3)
C31 P1 Cu1 110.9(3)
C63 P1 Cu1 115.6(2)
C79 P3 C76 103.9(3)
C79 P3 C68 106.4(3)
C76 P3 C68 100.8(3)
C79 P3 Cu2 110.5(2)
C76 P3 Cu2 120.0(2)
C68 P3 Cu2 113.9(2)
C71 P2 C81 104.9(3)
C71 P2 C77 104.3(4)
C81 P2 C77 105.0(3)
C71 P2 Cu1 112.3(2)
C81 P2 Cu1 118.8(2)
C77 P2 Cu1 110.2(3)
C52 N5 C82 103.3(5)
C52 N5 Cu1 146.2(5)
C82 N5 Cu1 106.6(4)
C83 N2 C62 116.3(6)
C83 N2 Cu2 113.0(4)
C62 N2 Cu2 129.5(4)
C83 N1 C38 115.6(6)
C83 N1 Cu1 111.1(4)
C38 N1 Cu1 133.3(5)
C82 N3 N4 102.7(5)
C82 N3 Cu2 109.7(4)
N4 N3 Cu2 146.8(4)
N1 C83 N2 127.4(6)
N1 C83 C82 116.3(6)
N2 C83 C82 116.3(6)
N3 C82 N5 114.9(6)
N3 C82 C83 121.0(6)
N5 C82 C83 124.1(6)
C51 C81 C33 118.7(7)
C51 C81 P2 118.7(6)
C33 C81 P2 122.5(6)
C52 N4 N3 110.2(5)
C52 N4 H4A 124.9
N3 N4 H4A 124.9
C47 C80 C67 118.5(6)
C47 C80 P4 125.0(5)
C67 C80 P4 116.5(5)
C73 C79 C60 118.9(7)
C73 C79 P3 122.0(6)
C60 C79 P3 118.7(5)
C56 C78 C32 118.3(7)
C56 C78 P4 118.8(5)
C32 C78 P4 122.9(5)
C13 C77 C26 118.0(8)
C13 C77 P2 123.6(7)
C26 C77 P2 118.2(7)
C23 C76 C70 119.2(7)
C23 C76 P3 120.5(6)
C70 C76 P3 120.3(5)
C38 C75 C62 118.9(7)
C38 C75 H75A 120.6
C62 C75 H75A 120.6
C18 C74 C66 118.6(7)
C18 C74 P1 123.8(6)
C66 C74 P1 117.4(6)
C42 C73 C79 120.3(8)
C42 C73 H73A 119.9
C79 C73 H73A 119.9
C41 C72 C56 119.4(7)
C41 C72 H72A 120.3
C56 C72 H72A 120.3
C64 C71 C48 118.6(7)
C64 C71 P2 124.8(6)
C48 C71 P2 116.5(6)
C76 C70 C29 120.3(7)
C76 C70 H70A 119.9
C29 C70 H70A 119.9
C65 C69 C37 120.5(7)
C65 C69 H69A 119.8
C37 C69 H69A 119.8
C65 C68 C59 119.8(7)
C65 C68 P3 116.5(6)
C59 C68 P3 123.6(6)
C45 C67 C80 120.4(7)
C45 C67 H67A 119.8
C80 C67 H67A 119.8
C49 C66 C74 120.1(8)
C49 C66 H66A 120.0
C74 C66 H66A 120.0
C69 C65 C68 120.5(7)
C69 C65 H65A 119.8
C68 C65 H65A 119.8
C71 C64 C22 119.8(8)
C71 C64 H64A 120.1
C22 C64 H64A 120.1
C19 C63 C58 118.1(7)
C19 C63 P1 122.8(6)
C58 C63 P1 118.9(6)
N2 C62 C75 120.6(6)
N2 C62 H62A 119.7
C75 C62 H62A 119.7
C52 C61 C25 108.3(6)
C52 C61 C24 109.5(6)
C25 C61 C24 109.8(7)
C52 C61 C35 108.2(6)
C25 C61 C35 110.9(6)
C24 C61 C35 110.1(7)
C53 C60 C79 120.6(7)
C53 C60 H60A 119.7
C79 C60 H60A 119.7
C68 C59 C20 118.9(7)
C68 C59 H59A 120.6
C20 C59 H59A 120.6
C36 C58 C63 122.7(8)
C36 C58 H58A 118.7
C63 C58 H58A 118.7
C39 C57 C45 119.3(7)
C39 C57 H57A 120.4
C45 C57 H57A 120.4
C78 C56 C72 121.4(7)
C78 C56 H56A 119.3
C72 C56 H56A 119.3
C51 C55 C46 119.5(8)
C51 C55 H55A 120.3
C46 C55 H55A 120.3
C14 C54 C1 116.1(8)
C14 C54 P4 120.5(7)
C1 C54 P4 123.3(6)
C17 C53 C60 119.7(8)
C17 C53 H53A 120.2
C60 C53 H53A 120.2
N5 C52 N4 108.9(6)
N5 C52 C61 128.1(6)
N4 C52 C61 123.0(6)
C55 C51 C81 121.3(8)
C55 C51 H51A 119.3
C81 C51 H51A 119.3
C16 C50 C36 120.7(8)
C16 C50 H50A 119.7
C36 C50 H50A 119.7
C66 C49 C44 120.2(8)
C66 C49 H49A 119.9
C44 C49 H49A 119.9
C21 C48 C71 121.8(8)
C21 C48 H48A 119.1
C71 C48 H48A 119.1
C39 C47 C80 120.8(7)
C39 C47 H47A 119.6
C80 C47 H47A 119.6
C28 C46 C55 120.2(8)
C28 C46 H46A 119.9
C55 C46 H46A 119.9
C67 C45 C57 120.6(7)
C67 C45 H45A 119.7
C57 C45 H45A 119.7
C8 C44 C49 120.1(8)
C8 C44 H44A 119.9
C49 C44 H44A 119.9
C12 C43 C31 123.2(8)
C12 C43 H43A 118.4
C31 C43 H43A 118.4
C73 C42 C17 119.8(8)
C73 C42 H42A 120.1
C17 C42 H42A 120.1
C72 C41 C40 119.8(7)
C72 C41 H41A 120.1
C40 C41 H41A 120.1
C32 C40 C41 120.7(7)
C32 C40 H40A 119.7
C41 C40 H40A 119.7
C47 C39 C57 120.4(7)
C47 C39 H39A 119.8
C57 C39 H39A 119.8
N1 C38 C75 121.2(6)
N1 C38 H38A 119.4
C75 C38 H38A 119.4
C69 C37 C20 119.7(8)
C69 C37 H37A 120.1
C20 C37 H37A 120.1
C58 C36 C50 118.8(8)
C58 C36 H36A 120.6
C50 C36 H36A 120.6
C61 C35 H35A 109.5
C61 C35 H35B 109.5
H35A C35 H35B 109.5
C61 C35 H35C 109.5
H35A C35 H35C 109.5
H35B C35 H35C 109.5
C28 C33 C81 120.0(8)
C28 C33 H33A 120.0
C81 C33 H33A 120.0
C40 C32 C78 120.4(7)
C40 C32 H32A 119.8
C78 C32 H32A 119.8
C7 C31 C43 117.4(9)
C7 C31 P1 121.9(7)
C43 C31 P1 120.1(6)
C29 C30 C11 120.0(7)
C29 C30 H30A 120.0
C11 C30 H30A 120.0
C30 C29 C70 120.2(7)
C30 C29 H29A 119.9
C70 C29 H29A 119.9
C46 C28 C33 120.2(8)
C46 C28 H28A 119.9
C33 C28 H28A 119.9
C22 C27 C21 121.2(8)
C22 C27 H27A 119.4
C21 C27 H27A 119.4
C4 C26 C77 121.2(10)
C4 C26 H26A 119.4
C77 C26 H26A 119.4
C61 C25 H25A 109.5
C61 C25 H25B 109.5
H25A C25 H25B 109.5
C61 C25 H25C 109.5
H25A C25 H25C 109.5
H25B C25 H25C 109.5
C61 C24 H24A 109.5
C61 C24 H24B 109.5
H24A C24 H24B 109.5
C61 C24 H24C 109.5
H24A C24 H24C 109.5
H24B C24 H24C 109.5
C76 C23 C11 120.3(8)
C76 C23 H23A 119.9
C11 C23 H23A 119.9
C27 C22 C64 119.7(8)
C27 C22 H22A 120.2
C64 C22 H22A 120.2
C48 C21 C27 118.8(8)
C48 C21 H21A 120.6
C27 C21 H21A 120.6
C37 C20 C59 120.6(8)
C37 C20 H20A 119.7
C59 C20 H20A 119.7
C63 C19 C16 120.7(8)
C63 C19 H19A 119.7
C16 C19 H19A 119.7
C74 C18 C8 120.0(8)
C74 C18 H18A 120.0
C8 C18 H18A 120.0
C53 C17 C42 120.8(7)
C53 C17 H17A 119.6
C42 C17 H17A 119.6
C50 C16 C19 119.0(8)
C50 C16 H16A 120.5
C19 C16 H16A 120.5
C6 C15 C5 117.9(9)
C6 C15 H15A 121.1
C5 C15 H15A 121.1
C54 C14 C6 123.1(9)
C54 C14 H14A 118.5
C6 C14 H14A 118.5
C77 C13 C2 120.4(10)
C77 C13 H13A 119.8
C2 C13 H13A 119.8
C43 C12 C3 119.5(9)
C43 C12 H12A 120.2
C3 C12 H12A 120.2
C30 C11 C23 120.0(8)
C30 C11 H11A 120.0
C23 C11 H11A 120.0
C4 C10 C2 119.0(10)
C4 C10 H10A 120.5
C2 C10 H10A 120.5
C7 C9 C3 121.1(11)
C7 C9 H9A 119.4
C3 C9 H9A 119.4
C44 C8 C18 120.9(9)
C44 C8 H8A 119.5
C18 C8 H8A 119.5
C31 C7 C9 120.9(11)
C31 C7 H7A 119.6
C9 C7 H7A 119.6
C15 C6 C14 120.2(9)
C15 C6 H6A 119.9
C14 C6 H6A 119.9
C15 C5 C1 120.4(9)
C15 C5 H5A 119.8
C1 C5 H5A 119.8
C10 C4 C26 120.4(11)
C10 C4 H4B 119.8
C26 C4 H4B 119.8
C12 C3 C9 117.5(11)
C12 C3 H3A 121.3
C9 C3 H3A 121.3
C10 C2 C13 121.0(12)
C10 C2 H2A 119.5
C13 C2 H2A 119.5
C54 C1 C5 122.1(8)
C54 C1 H1A 118.9
C5 C1 H1A 118.9
N8 Cu4 N7 78.7(2)
N8 Cu4 P8 104.07(17)
N7 Cu4 P8 124.06(15)
N8 Cu4 P7 115.91(16)
N7 Cu4 P7 100.21(16)
P8 Cu4 P7 125.17(7)
N10 Cu3 N6 80.1(2)
N10 Cu3 P6 117.04(16)
N6 Cu3 P6 105.15(15)
N10 Cu3 P5 110.96(16)
N6 Cu3 P5 111.37(15)
P6 Cu3 P5 123.26(7)
C156 P7 C155 105.7(3)
C156 P7 C166 106.1(3)
C155 P7 C166 99.6(3)
C156 P7 Cu4 111.0(2)
C155 P7 Cu4 118.4(2)
C166 P7 Cu4 114.8(2)
C148 P8 C163 102.8(3)
C148 P8 C149 103.6(3)
C163 P8 C149 104.1(3)
C148 P8 Cu4 118.6(2)
C163 P8 Cu4 115.1(2)
C149 P8 Cu4 111.1(2)
C120 P5 C165 104.6(4)
C120 P5 C157 104.2(3)
C165 P5 C157 102.6(3)
C120 P5 Cu3 112.5(3)
C165 P5 Cu3 115.0(2)
C157 P5 Cu3 116.6(2)
C162 P6 C153 104.3(3)
C162 P6 C145 104.6(3)
C153 P6 C145 104.0(3)
C162 P6 Cu3 116.2(2)
C153 P6 Cu3 114.5(2)
C145 P6 Cu3 112.0(3)
O16 Cl4 O14 115.1(7)
O16 Cl4 O13 110.1(8)
O14 Cl4 O13 108.7(5)
O16 Cl4 O15 109.7(10)
O14 Cl4 O15 108.1(6)
O13 Cl4 O15 104.6(6)
C164 N7 C159 115.6(6)
C164 N7 Cu4 112.1(4)
C159 N7 Cu4 130.4(4)
C158 N10 C161 103.2(5)
C158 N10 Cu3 147.6(4)
C161 N10 Cu3 107.6(4)
C161 N8 N9 102.0(5)
C161 N8 Cu4 111.9(4)
N9 N8 Cu4 145.6(4)
C152 C166 C139 118.4(6)
C152 C166 P7 125.6(5)
C139 C166 P7 116.0(5)
C164 N6 C160 115.4(6)
C164 N6 Cu3 110.9(4)
C160 N6 Cu3 133.6(5)
C142 C165 C140 118.2(7)
C142 C165 P5 117.4(6)
C140 C165 P5 124.2(6)
N6 C164 N7 128.0(6)
N6 C164 C161 116.3(6)
N7 C164 C161 115.6(6)
C158 N9 N8 111.2(5)
C158 N9 H9B 124.4
N8 N9 H9B 124.4
C111 C163 C121 117.7(7)
C111 C163 P8 124.0(6)
C121 C163 P8 118.3(6)
C93 C162 C154 117.4(7)
C93 C162 P6 122.1(6)
C154 C162 P6 120.4(6)
N8 C161 N10 115.2(6)
N8 C161 C164 120.6(6)
N10 C161 C164 124.2(6)
N6 C160 C132 121.4(6)
N6 C160 H16B 119.3
C132 C160 H16B 119.3
N7 C159 C132 120.8(6)
N7 C159 H15B 119.6
C132 C159 H15B 119.6
N9 C158 N10 108.3(6)
N9 C158 C147 124.7(6)
N10 C158 C147 127.0(6)
C119 C157 C137 118.3(7)
C119 C157 P5 123.9(6)
C137 C157 P5 117.7(6)
C141 C156 C150 119.7(6)
C141 C156 P7 121.8(5)
C150 C156 P7 118.0(5)
C151 C155 C113 118.8(7)
C151 C155 P7 120.6(5)
C113 C155 P7 120.5(5)
C97 C154 C162 121.1(8)
C97 C154 H15C 119.5
C162 C154 H15C 119.5
C125 C153 C133 118.6(7)
C125 C153 P6 124.5(6)
C133 C153 P6 116.9(6)
C98 C152 C166 120.2(7)
C98 C152 H15D 119.9
C166 C152 H15D 119.9
C155 C151 C136 120.5(7)
C155 C151 H15E 119.7
C136 C151 H15E 119.7
C129 C150 C156 119.9(7)
C129 C150 H15F 120.1
C156 C150 H15F 120.1
C117 C149 C110 118.3(7)
C117 C149 P8 122.7(6)
C110 C149 P8 118.8(6)
C135 C148 C122 119.0(7)
C135 C148 P8 123.1(6)
C122 C148 P8 117.8(5)
C158 C147 C109 110.2(6)
C158 C147 C116 110.6(6)
C109 C147 C116 109.8(6)
C158 C147 C131 107.2(6)
C109 C147 C131 110.8(6)
C116 C147 C131 108.3(6)
C127 C146 C142 120.0(7)
C127 C146 H14B 120.0
C142 C146 H14B 120.0
C104 C145 C92 117.9(8)
C104 C145 P6 118.9(6)
C92 C145 P6 123.2(6)
C139 C144 C112 118.7(8)
C139 C144 H14C 120.6
C112 C144 H14C 120.6
C165 C142 C146 120.3(7)
C165 C142 H14D 119.9
C146 C142 H14D 119.9
C89 C141 C156 120.2(8)
C89 C141 H14E 119.9
C156 C141 H14E 119.9
C107 C140 C165 121.8(8)
C107 C140 H14F 119.1
C165 C140 H14F 119.1
C144 C139 C166 121.6(7)
C144 C139 H13B 119.2
C166 C139 H13B 119.2
C91 C138 C130 119.4(8)
C91 C138 H13C 120.3
C130 C138 H13C 120.3
C130 C137 C157 120.6(8)
C130 C137 H13D 119.7
C157 C137 H13D 119.7
C134 C136 C151 119.4(7)
C134 C136 H13E 120.3
C151 C136 H13E 120.3
C148 C135 C118 120.5(7)
C148 C135 H13F 119.8
C118 C135 H13F 119.8
C136 C134 C106 120.7(7)
C136 C134 H13G 119.7
C106 C134 H13G 119.7
C124 C133 C153 120.0(7)
C124 C133 H13H 120.0
C153 C133 H13H 120.0
C159 C132 C160 118.7(7)
C159 C132 H13I 120.6
C160 C132 H13I 120.6
C147 C131 H13J 109.5
C147 C131 H13K 109.5
H13J C131 H13K 109.5
C147 C131 H13L 109.5
H13J C131 H13L 109.5
H13K C131 H13L 109.5
C138 C130 C137 120.2(8)
C138 C130 H13M 119.9
C137 C130 H13M 119.9
C108 C129 C150 119.8(8)
C108 C129 H12B 120.1
C150 C129 H12B 120.1
C100 C128 C120 120.5(8)
C100 C128 H12C 119.8
C120 C128 H12C 119.8
C146 C127 C107 120.1(7)
C146 C127 H12D 119.9
C107 C127 H12D 119.9
C122 C126 C105 120.0(8)
C122 C126 H12E 120.0
C105 C126 H12E 120.0
C153 C125 C115 121.1(8)
C153 C125 H12F 119.4
C115 C125 H12F 119.4
C133 C124 C123 119.9(8)
C133 C124 H12G 120.1
C123 C124 H12G 120.1
C115 C123 C124 120.1(7)
C115 C123 H12H 119.9
C124 C123 H12H 119.9
C126 C122 C148 120.3(7)
C126 C122 H12I 119.8
C148 C122 H12I 119.8
C163 C121 C90 121.0(8)
C163 C121 H12J 119.5
C90 C121 H12J 119.5
C85 C120 C128 117.9(8)
C85 C120 P5 122.8(7)
C128 C120 P5 118.6(6)
C91 C119 C157 120.3(8)
C91 C119 H11B 119.9
C157 C119 H11B 119.9
C105 C118 C135 119.1(7)
C105 C118 H11C 120.4
C135 C118 H11C 120.4
C149 C117 C88 120.2(8)
C149 C117 H11D 119.9
C88 C117 H11D 119.9
C147 C116 H11E 109.5
C147 C116 H11F 109.5
H11E C116 H11F 109.5
C147 C116 H11G 109.5
H11E C116 H11G 109.5
H11F C116 H11G 109.5
C123 C115 C125 120.1(8)
C123 C115 H11H 120.0
C125 C115 H11H 120.0
C88 C114 C94 119.4(8)
C88 C114 H11I 120.3
C94 C114 H11I 120.3
C106 C113 C155 121.3(7)
C106 C113 H11J 119.4
C155 C113 H11J 119.4
C98 C112 C144 120.2(8)
C98 C112 H11K 119.9
C144 C112 H11K 119.9
C163 C111 C95 121.5(8)
C163 C111 H11L 119.2
C95 C111 H11L 119.2
C94 C110 C149 121.2(8)
C94 C110 H11M 119.4
C149 C110 H11M 119.4
C147 C109 H10B 109.5
C147 C109 H10C 109.5
H10B C109 H10C 109.5
C147 C109 H10D 109.5
H10B C109 H10D 109.5
H10C C109 H10D 109.5
C129 C108 C89 120.4(8)
C129 C108 H10E 119.8
C89 C108 H10E 119.8
C140 C107 C127 119.6(8)
C140 C107 H10F 120.2
C127 C107 H10F 120.2
C113 C106 C134 119.3(8)
C113 C106 H10G 120.4
C134 C106 H10G 120.4
C118 C105 C126 121.1(7)
C118 C105 H10H 119.5
C126 C105 H10H 119.5
C103 C104 C145 121.3(9)
C103 C104 H10I 119.4
C145 C104 H10I 119.4
C104 C103 C96 119.9(9)
C104 C103 H10J 120.1
C96 C103 H10J 120.1
C97 C102 C101 119.1(8)
C97 C102 H10K 120.5
C101 C102 H10K 120.5
C102 C101 C93 121.2(8)
C102 C101 H10L 119.4
C93 C101 H10L 119.4
C87 C100 C128 119.7(9)
C87 C100 H10M 120.1
C128 C100 H10M 120.1
C95 C99 C90 119.5(8)
C95 C99 H99A 120.3
C90 C99 H99A 120.3
C112 C98 C152 120.9(8)
C112 C98 H98A 119.5
C152 C98 H98A 119.5
C102 C97 C154 121.5(8)
C102 C97 H97A 119.3
C154 C97 H97A 119.3
C103 C96 C86 120.4(9)
C103 C96 H96A 119.8
C86 C96 H96A 119.8
C99 C95 C111 120.5(8)
C99 C95 H95A 119.7
C111 C95 H95A 119.7
C110 C94 C114 120.0(8)
C110 C94 H94A 120.0
C114 C94 H94A 120.0
C162 C93 C101 119.8(8)
C162 C93 H93A 120.1
C101 C93 H93A 120.1
C86 C92 C145 121.2(9)
C86 C92 H92A 119.4
C145 C92 H92A 119.4
C138 C91 C119 121.3(8)
C138 C91 H91A 119.4
C119 C91 H91A 119.4
C121 C90 C99 119.6(9)
C121 C90 H90A 120.2
C99 C90 H90A 120.2
C141 C89 C108 119.9(8)
C141 C89 H89A 120.0
C108 C89 H89A 120.0
C114 C88 C117 120.8(9)
C114 C88 H88A 119.6
C117 C88 H88A 119.6
C100 C87 C170 120.5(10)
C100 C87 H87A 119.7
C170 C87 H87A 119.7
C92 C86 C96 119.4(9)
C92 C86 H86A 120.3
C96 C86 H86A 120.3
C170 C85 C120 121.1(10)
C170 C85 H85A 119.4
C120 C85 H85A 119.4
O4 Cl1 O2 108.5(4)
O4 Cl1 O1 110.8(4)
O2 Cl1 O1 109.1(4)
O4 Cl1 O3 110.3(4)
O2 Cl1 O3 108.8(4)
O1 Cl1 O3 109.3(4)
O5 Cl2 O7 110.2(4)
O5 Cl2 O8 110.1(5)
O7 Cl2 O8 111.0(7)
O5 Cl2 O6 110.3(4)
O7 Cl2 O6 107.9(4)
O8 Cl2 O6 107.3(5)
O12 Cl3 O11 108.6(7)
O12 Cl3 O9 110.2(4)
O11 Cl3 O9 110.1(5)
O12 Cl3 O10 110.5(6)
O11 Cl3 O10 107.4(4)
O9 Cl3 O10 110.0(4)
C172 C171 Cl5 104.0(8)
C172 C171 H17B 111.0
Cl5 C171 H17B 111.0
C172 C171 H17C 111.0
Cl5 C171 H17C 111.0
H17B C171 H17C 109.0
C171 C172 Cl6 105.6(7)
C171 C172 H17D 110.6
Cl6 C172 H17D 110.6
C171 C172 H17E 110.6
Cl6 C172 H17E 110.6
H17D C172 H17E 108.7
C85 C170 C87 120.0(11)
C85 C170 H17F 120.0
C87 C170 H17F 120.0

loop_
_geom_bond_atom_site_label_1
_geom_bond_atom_site_label_2
_geom_bond_distance
Cu2 N2 2.117(5)
Cu2 N3 2.164(6)
Cu2 P4 2.262(2)
Cu2 P3 2.266(2)
Cu1 N5 2.166(6)
Cu1 N1 2.202(5)
Cu1 P2 2.258(2)
Cu1 P1 2.260(2)
P4 C80 1.818(7)
P4 C78 1.820(7)
P4 C54 1.830(7)
P1 C74 1.812(8)
P1 C31 1.816(9)
P1 C63 1.826(8)
P3 C79 1.815(7)
P3 C76 1.833(7)
P3 C68 1.844(7)
P2 C71 1.822(8)
P2 C81 1.827(7)
P2 C77 1.827(8)
N5 C52 1.339(9)
N5 C82 1.359(8)
N2 C83 1.334(8)
N2 C62 1.349(9)
N1 C83 1.331(8)
N1 C38 1.356(9)
N3 C82 1.317(9)
N3 N4 1.360(8)
C83 C82 1.449(9)
C81 C51 1.387(11)
C81 C33 1.395(11)
N4 C52 1.353(9)
N4 H4A 0.8600
C80 C47 1.391(10)
C80 C67 1.396(9)
C79 C73 1.393(10)
C79 C60 1.398(10)
C78 C56 1.381(10)
C78 C32 1.395(10)
C77 C13 1.366(12)
C77 C26 1.387(12)
C76 C23 1.376(10)
C76 C70 1.377(10)
C75 C38 1.377(10)
C75 C62 1.382(10)
C75 H75A 0.9300
C74 C18 1.391(11)
C74 C66 1.412(11)
C73 C42 1.384(11)
C73 H73A 0.9300
C72 C41 1.372(11)
C72 C56 1.395(10)
C72 H72A 0.9300
C71 C64 1.372(11)
C71 C48 1.403(10)
C70 C29 1.398(10)
C70 H70A 0.9300
C69 C65 1.372(11)
C69 C37 1.376(12)
C69 H69A 0.9300
C68 C65 1.390(10)
C68 C59 1.390(10)
C67 C45 1.377(10)
C67 H67A 0.9300
C66 C49 1.384(11)
C66 H66A 0.9300
C65 H65A 0.9300
C64 C22 1.397(12)
C64 H64A 0.9300
C63 C19 1.392(11)
C63 C58 1.393(11)
C62 H62A 0.9300
C61 C52 1.510(9)
C61 C25 1.517(11)
C61 C24 1.543(11)
C61 C35 1.550(10)
C60 C53 1.384(10)
C60 H60A 0.9300
C59 C20 1.401(11)
C59 H59A 0.9300
C58 C36 1.355(11)
C58 H58A 0.9300
C57 C39 1.383(12)
C57 C45 1.385(12)
C57 H57A 0.9300
C56 H56A 0.9300
C55 C51 1.379(11)
C55 C46 1.382(13)
C55 H55A 0.9300
C54 C14 1.341(12)
C54 C1 1.355(12)
C53 C17 1.372(12)
C53 H53A 0.9300
C51 H51A 0.9300
C50 C16 1.385(13)
C50 C36 1.404(12)
C50 H50A 0.9300
C49 C44 1.387(13)
C49 H49A 0.9300
C48 C21 1.357(11)
C48 H48A 0.9300
C47 C39 1.378(10)
C47 H47A 0.9300
C46 C28 1.380(14)
C46 H46A 0.9300
C45 H45A 0.9300
C44 C8 1.357(14)
C44 H44A 0.9300
C43 C12 1.362(13)
C43 C31 1.389(11)
C43 H43A 0.9300
C42 C17 1.384(13)
C42 H42A 0.9300
C41 C40 1.383(12)
C41 H41A 0.9300
C40 C32 1.378(11)
C40 H40A 0.9300
C39 H39A 0.9300
C38 H38A 0.9300
C37 C20 1.382(12)
C37 H37A 0.9300
C36 H36A 0.9300
C35 H35A 0.9600
C35 H35B 0.9600
C35 H35C 0.9600
C33 C28 1.389(11)
C33 H33A 0.9300
C32 H32A 0.9300
C31 C7 1.367(13)
C30 C29 1.356(12)
C30 C11 1.380(13)
C30 H30A 0.9300
C29 H29A 0.9300
C28 H28A 0.9300
C27 C22 1.372(13)
C27 C21 1.374(12)
C27 H27A 0.9300
C26 C4 1.371(14)
C26 H26A 0.9300
C25 H25A 0.9600
C25 H25B 0.9600
C25 H25C 0.9600
C24 H24A 0.9600
C24 H24B 0.9600
C24 H24C 0.9600
C23 C11 1.391(12)
C23 H23A 0.9300
C22 H22A 0.9300
C21 H21A 0.9300
C20 H20A 0.9300
C19 C16 1.402(12)
C19 H19A 0.9300
C18 C8 1.395(12)
C18 H18A 0.9300
C17 H17A 0.9300
C16 H16A 0.9300
C15 C6 1.342(14)
C15 C5 1.365(13)
C15 H15A 0.9300
C14 C6 1.385(14)
C14 H14A 0.9300
C13 C2 1.375(14)
C13 H13A 0.9300
C12 C3 1.378(16)
C12 H12A 0.9300
C11 H11A 0.9300
C10 C4 1.356(19)
C10 C2 1.375(19)
C10 H10A 0.9300
C9 C7 1.370(17)
C9 C3 1.418(18)
C9 H9A 0.9300
C8 H8A 0.9300
C7 H7A 0.9300
C6 H6A 0.9300
C5 C1 1.380(13)
C5 H5A 0.9300
C4 H4B 0.9300
C3 H3A 0.9300
C2 H2A 0.9300
C1 H1A 0.9300
Cu4 N8 2.129(5)
Cu4 N7 2.174(6)
Cu4 P8 2.263(2)
Cu4 P7 2.265(2)
Cu3 N10 2.165(6)
Cu3 N6 2.221(6)
Cu3 P6 2.259(2)
Cu3 P5 2.264(2)
P7 C156 1.817(7)
P7 C155 1.823(7)
P7 C166 1.835(7)
P8 C148 1.820(7)
P8 C163 1.830(7)
P8 C149 1.832(8)
P5 C120 1.814(8)
P5 C165 1.822(7)
P5 C157 1.829(8)
P6 C162 1.817(7)
P6 C153 1.824(7)
P6 C145 1.832(8)
Cl4 O16 1.311(11)
Cl4 O14 1.408(7)
Cl4 O13 1.425(7)
Cl4 O15 1.476(10)
N7 C164 1.339(8)
N7 C159 1.348(9)
N10 C158 1.344(9)
N10 C161 1.348(8)
N8 C161 1.317(9)
N8 N9 1.350(8)
C166 C152 1.391(10)
C166 C139 1.398(10)
N6 C164 1.322(9)
N6 C160 1.340(9)
C165 C142 1.388(10)
C165 C140 1.391(11)
C164 C161 1.467(9)
N9 C158 1.341(8)
N9 H9B 0.8600
C163 C111 1.363(11)
C163 C121 1.388(11)
C162 C93 1.389(11)
C162 C154 1.400(11)
C160 C132 1.384(10)
C160 H16B 0.9300
C159 C132 1.369(10)
C159 H15B 0.9300
C158 C147 1.500(9)
C157 C119 1.388(11)
C157 C137 1.391(11)
C156 C141 1.388(10)
C156 C150 1.399(10)
C155 C151 1.383(10)
C155 C113 1.390(10)
C154 C97 1.373(11)
C154 H15C 0.9300
C153 C125 1.357(11)
C153 C133 1.405(10)
C152 C98 1.384(11)
C152 H15D 0.9300
C151 C136 1.418(11)
C151 H15E 0.9300
C150 C129 1.388(10)
C150 H15F 0.9300
C149 C117 1.383(12)
C149 C110 1.388(10)
C148 C135 1.387(10)
C148 C122 1.396(11)
C147 C109 1.522(10)
C147 C116 1.528(11)
C147 C131 1.551(10)
C146 C127 1.380(11)
C146 C142 1.392(11)
C146 H14B 0.9300
C145 C104 1.387(11)
C145 C92 1.391(11)
C144 C139 1.381(11)
C144 C112 1.402(13)
C144 H14C 0.9300
C142 H14D 0.9300
C141 C89 1.367(12)
C141 H14E 0.9300
C140 C107 1.367(12)
C140 H14F 0.9300
C139 H13B 0.9300
C138 C91 1.354(13)
C138 C130 1.385(12)
C138 H13C 0.9300
C137 C130 1.385(11)
C137 H13D 0.9300
C136 C134 1.370(12)
C136 H13E 0.9300
C135 C118 1.395(11)
C135 H13F 0.9300
C134 C106 1.394(12)
C134 H13G 0.9300
C133 C124 1.380(11)
C133 H13H 0.9300
C132 H13I 0.9300
C131 H13J 0.9600
C131 H13K 0.9600
C131 H13L 0.9600
C130 H13M 0.9300
C129 C108 1.368(13)
C129 H12B 0.9300
C128 C100 1.369(12)
C128 C120 1.416(11)
C128 H12C 0.9300
C127 C107 1.381(12)
C127 H12D 0.9300
C126 C122 1.371(11)
C126 C105 1.379(12)
C126 H12E 0.9300
C125 C115 1.391(11)
C125 H12F 0.9300
C124 C123 1.381(12)
C124 H12G 0.9300
C123 C115 1.355(13)
C123 H12H 0.9300
C122 H12I 0.9300
C121 C90 1.388(12)
C121 H12J 0.9300
C120 C85 1.372(12)
C119 C91 1.387(12)
C119 H11B 0.9300
C118 C105 1.370(12)
C118 H11C 0.9300
C117 C88 1.393(12)
C117 H11D 0.9300
C116 H11E 0.9600
C116 H11F 0.9600
C116 H11G 0.9600
C115 H11H 0.9300
C114 C88 1.367(13)
C114 C94 1.382(13)
C114 H11I 0.9300
C113 C106 1.389(11)
C113 H11J 0.9300
C112 C98 1.368(13)
C112 H11K 0.9300
C111 C95 1.399(12)
C111 H11L 0.9300
C110 C94 1.381(12)
C110 H11M 0.9300
C109 H10B 0.9600
C109 H10C 0.9600
C109 H10D 0.9600
C108 C89 1.405(14)
C108 H10E 0.9300
C107 H10F 0.9300
C106 H10G 0.9300
C105 H10H 0.9300
C104 C103 1.372(13)
C104 H10I 0.9300
C103 C96 1.373(15)
C103 H10J 0.9300
C102 C97 1.358(13)
C102 C101 1.360(13)
C102 H10K 0.9300
C101 C93 1.410(11)
C101 H10L 0.9300
C100 C87 1.361(15)
C100 H10M 0.9300
C99 C95 1.339(13)
C99 C90 1.392(14)
C99 H99A 0.9300
C98 H98A 0.9300
C97 H97A 0.9300
C96 C86 1.379(15)
C96 H96A 0.9300
C95 H95A 0.9300
C94 H94A 0.9300
C93 H93A 0.9300
C92 C86 1.378(13)
C92 H92A 0.9300
C91 H91A 0.9300
C90 H90A 0.9300
C89 H89A 0.9300
C88 H88A 0.9300
C87 C170 1.384(17)
C87 H87A 0.9300
C86 H86A 0.9300
C85 C170 1.363(15)
C85 H85A 0.9300
Cl1 O4 1.420(6)
Cl1 O2 1.426(7)
Cl1 O1 1.436(5)
Cl1 O3 1.439(6)
Cl2 O5 1.412(6)
Cl2 O7 1.418(7)
Cl2 O8 1.419(7)
Cl2 O6 1.447(6)
Cl3 O12 1.407(8)
Cl3 O11 1.416(8)
Cl3 O9 1.434(5)
Cl3 O10 1.439(6)
Cl6 C172 1.827(8)
Cl5 C171 1.809(8)
C171 C172 1.521(8)
C171 H17B 0.9700
C171 H17C 0.9700
C172 H17D 0.9700
C172 H17E 0.9700
C170 H17F 0.9300

loop_
_geom_torsion_atom_site_label_1
_geom_torsion_atom_site_label_2
_geom_torsion_atom_site_label_3
_geom_torsion_atom_site_label_4
_geom_torsion
N2 Cu2 P4 C80 166.6(3)
N3 Cu2 P4 C80 -108.5(3)
P3 Cu2 P4 C80 28.4(3)
N2 Cu2 P4 C78 44.8(3)
N3 Cu2 P4 C78 129.7(3)
P3 Cu2 P4 C78 -93.5(3)
N2 Cu2 P4 C54 -77.3(3)
N3 Cu2 P4 C54 7.6(3)
P3 Cu2 P4 C54 144.4(3)
N5 Cu1 P1 C74 54.8(3)
N1 Cu1 P1 C74 -31.6(3)
P2 Cu1 P1 C74 -157.8(3)
N5 Cu1 P1 C31 174.5(3)
N1 Cu1 P1 C31 88.0(3)
P2 Cu1 P1 C31 -38.1(3)
N5 Cu1 P1 C63 -65.4(3)
N1 Cu1 P1 C63 -151.9(3)
P2 Cu1 P1 C63 82.0(3)
N2 Cu2 P3 C79 -124.5(3)
N3 Cu2 P3 C79 149.9(3)
P4 Cu2 P3 C79 20.3(3)
N2 Cu2 P3 C76 114.7(3)
N3 Cu2 P3 C76 29.1(3)
P4 Cu2 P3 C76 -100.4(3)
N2 Cu2 P3 C68 -4.8(3)
N3 Cu2 P3 C68 -90.5(3)
P4 Cu2 P3 C68 140.0(3)
N5 Cu1 P2 C71 -9.2(3)
N1 Cu1 P2 C71 77.2(3)
P1 Cu1 P2 C71 -154.6(3)
N5 Cu1 P2 C81 113.8(3)
N1 Cu1 P2 C81 -159.8(3)
P1 Cu1 P2 C81 -31.7(3)
N5 Cu1 P2 C77 -125.1(3)
N1 Cu1 P2 C77 -38.7(3)
P1 Cu1 P2 C77 89.5(3)
N1 Cu1 N5 C52 161.6(8)
P2 Cu1 N5 C52 -96.4(8)
P1 Cu1 N5 C52 53.9(8)
N1 Cu1 N5 C82 10.4(4)
P2 Cu1 N5 C82 112.4(4)
P1 Cu1 N5 C82 -97.2(4)
N3 Cu2 N2 C83 3.9(4)
P4 Cu2 N2 C83 101.5(4)
P3 Cu2 N2 C83 -114.4(4)
N3 Cu2 N2 C62 171.1(6)
P4 Cu2 N2 C62 -91.3(5)
P3 Cu2 N2 C62 52.8(6)
N5 Cu1 N1 C83 -5.6(4)
P2 Cu1 N1 C83 -120.9(4)
P1 Cu1 N1 C83 102.4(4)
N5 Cu1 N1 C38 176.0(6)
P2 Cu1 N1 C38 60.7(6)
P1 Cu1 N1 C38 -76.1(6)
N2 Cu2 N3 C82 2.1(5)
P4 Cu2 N3 C82 -119.7(4)
P3 Cu2 N3 C82 102.6(4)
N2 Cu2 N3 N4 168.9(9)
P4 Cu2 N3 N4 47.1(9)
P3 Cu2 N3 N4 -90.6(8)
C38 N1 C83 N2 0.0(9)
Cu1 N1 C83 N2 -178.8(5)
C38 N1 C83 C82 178.3(5)
Cu1 N1 C83 C82 -0.5(7)
C62 N2 C83 N1 0.4(9)
Cu2 N2 C83 N1 169.4(5)
C62 N2 C83 C82 -177.9(5)
Cu2 N2 C83 C82 -8.9(7)
N4 N3 C82 N5 1.0(8)
Cu2 N3 C82 N5 173.7(4)
N4 N3 C82 C83 179.6(6)
Cu2 N3 C82 C83 -7.7(8)
C52 N5 C82 N3 -1.0(8)
Cu1 N5 C82 N3 163.0(5)
C52 N5 C82 C83 -179.5(6)
Cu1 N5 C82 C83 -15.5(7)
N1 C83 C82 N3 -166.7(6)
N2 C83 C82 N3 11.8(9)
N1 C83 C82 N5 11.7(9)
N2 C83 C82 N5 -169.8(6)
C71 P2 C81 C51 66.5(6)
C77 P2 C81 C51 176.2(6)
Cu1 P2 C81 C51 -60.0(6)
C71 P2 C81 C33 -116.4(6)
C77 P2 C81 C33 -6.7(7)
Cu1 P2 C81 C33 117.1(6)
C82 N3 N4 C52 -0.7(7)
Cu2 N3 N4 C52 -168.0(7)
C78 P4 C80 C47 -4.2(7)
C54 P4 C80 C47 103.9(7)
Cu2 P4 C80 C47 -135.0(6)
C78 P4 C80 C67 174.1(5)
C54 P4 C80 C67 -77.7(6)
Cu2 P4 C80 C67 43.3(6)
C76 P3 C79 C73 24.1(7)
C68 P3 C79 C73 130.0(6)
Cu2 P3 C79 C73 -105.9(6)
C76 P3 C79 C60 -163.8(6)
C68 P3 C79 C60 -57.9(6)
Cu2 P3 C79 C60 66.3(6)
C80 P4 C78 C56 -104.3(6)
C54 P4 C78 C56 147.0(6)
Cu2 P4 C78 C56 20.6(6)
C80 P4 C78 C32 73.3(7)
C54 P4 C78 C32 -35.5(7)
Cu2 P4 C78 C32 -161.8(6)
C71 P2 C77 C13 10.1(8)
C81 P2 C77 C13 -100.1(8)
Cu1 P2 C77 C13 130.9(7)
C71 P2 C77 C26 -165.3(6)
C81 P2 C77 C26 84.5(6)
Cu1 P2 C77 C26 -44.5(6)
C79 P3 C76 C23 71.0(7)
C68 P3 C76 C23 -39.0(7)
Cu2 P3 C76 C23 -165.0(6)
C79 P3 C76 C70 -110.3(6)
C68 P3 C76 C70 139.6(6)
Cu2 P3 C76 C70 13.7(7)
C31 P1 C74 C18 21.9(8)
C63 P1 C74 C18 -88.1(7)
Cu1 P1 C74 C18 144.8(6)
C31 P1 C74 C66 -163.9(6)
C63 P1 C74 C66 86.1(6)
Cu1 P1 C74 C66 -41.0(7)
C60 C79 C73 C42 0.6(11)
P3 C79 C73 C42 172.8(6)
C81 P2 C71 C64 1.9(8)
C77 P2 C71 C64 -108.3(7)
Cu1 P2 C71 C64 132.4(6)
C81 P2 C71 C48 -176.9(6)
C77 P2 C71 C48 73.0(6)
Cu1 P2 C71 C48 -46.4(6)
C23 C76 C70 C29 -0.3(11)
P3 C76 C70 C29 -179.0(6)
C79 P3 C68 C65 176.5(5)
C76 P3 C68 C65 -75.4(6)
Cu2 P3 C68 C65 54.6(6)
C79 P3 C68 C59 -6.7(7)
C76 P3 C68 C59 101.4(6)
Cu2 P3 C68 C59 -128.6(6)
C47 C80 C67 C45 -1.8(11)
P4 C80 C67 C45 179.7(6)
C18 C74 C66 C49 0.1(11)
P1 C74 C66 C49 -174.4(6)
C37 C69 C65 C68 0.3(11)
C59 C68 C65 C69 0.5(10)
P3 C68 C65 C69 177.4(6)
C48 C71 C64 C22 3.7(12)
P2 C71 C64 C22 -175.1(7)
C74 P1 C63 C19 10.2(7)
C31 P1 C63 C19 -99.1(7)
Cu1 P1 C63 C19 137.9(6)
C74 P1 C63 C58 -165.2(6)
C31 P1 C63 C58 85.5(7)
Cu1 P1 C63 C58 -37.5(7)
C83 N2 C62 C75 -0.1(9)
Cu2 N2 C62 C75 -166.9(5)
C38 C75 C62 N2 -0.5(10)
C73 C79 C60 C53 -1.9(11)
P3 C79 C60 C53 -174.3(6)
C65 C68 C59 C20 -1.3(11)
P3 C68 C59 C20 -177.9(6)
C19 C63 C58 C36 0.4(12)
P1 C63 C58 C36 176.0(6)
C32 C78 C56 C72 0.7(11)
P4 C78 C56 C72 178.4(5)
C41 C72 C56 C78 -0.9(11)
C80 P4 C54 C14 -160.9(12)
C78 P4 C54 C14 -52.0(12)
Cu2 P4 C54 C14 79.2(12)
C80 P4 C54 C1 23.5(10)
C78 P4 C54 C1 132.4(9)
Cu2 P4 C54 C1 -96.4(9)
C79 C60 C53 C17 1.1(12)
C82 N5 C52 N4 0.4(7)
Cu1 N5 C52 N4 -151.2(6)
C82 N5 C52 C61 178.8(7)
Cu1 N5 C52 C61 27.2(13)
N3 N4 C52 N5 0.2(8)
N3 N4 C52 C61 -178.3(6)
C25 C61 C52 N5 -95.3(9)
C24 C61 C52 N5 144.9(8)
C35 C61 C52 N5 25.0(10)
C25 C61 C52 N4 83.0(8)
C24 C61 C52 N4 -36.8(10)
C35 C61 C52 N4 -156.8(7)
C46 C55 C51 C81 -0.4(12)
C33 C81 C51 C55 -0.5(11)
P2 C81 C51 C55 176.7(6)
C74 C66 C49 C44 -0.7(12)
C64 C71 C48 C21 -0.8(12)
P2 C71 C48 C21 178.1(7)
C67 C80 C47 C39 0.3(11)
P4 C80 C47 C39 178.6(6)
C51 C55 C46 C28 1.4(12)
C80 C67 C45 C57 2.8(12)
C39 C57 C45 C67 -2.2(12)
C66 C49 C44 C8 1.3(13)
C79 C73 C42 C17 1.3(12)
C56 C72 C41 C40 -0.4(11)
C72 C41 C40 C32 1.9(13)
C80 C47 C39 C57 0.3(12)
C45 C57 C39 C47 0.7(12)
C83 N1 C38 C75 -0.6(9)
Cu1 N1 C38 C75 177.8(5)
C62 C75 C38 N1 0.9(10)
C65 C69 C37 C20 -0.3(12)
C63 C58 C36 C50 -0.6(12)
C16 C50 C36 C58 0.1(14)
C51 C81 C33 C28 0.4(11)
P2 C81 C33 C28 -176.7(6)
C41 C40 C32 C78 -2.0(14)
C56 C78 C32 C40 0.7(12)
P4 C78 C32 C40 -176.9(7)
C12 C43 C31 C7 2.4(17)
C12 C43 C31 P1 172.9(8)
C74 P1 C31 C7 -135.7(12)
C63 P1 C31 C7 -28.1(13)
Cu1 P1 C31 C7 97.8(12)
C74 P1 C31 C43 54.3(9)
C63 P1 C31 C43 161.8(7)
Cu1 P1 C31 C43 -72.2(8)
C11 C30 C29 C70 -2.7(13)
C76 C70 C29 C30 2.2(12)
C55 C46 C28 C33 -1.5(13)
C81 C33 C28 C46 0.6(12)
C13 C77 C26 C4 1.9(12)
P2 C77 C26 C4 177.5(7)
C70 C76 C23 C11 -1.0(14)
P3 C76 C23 C11 177.7(8)
C21 C27 C22 C64 0.2(15)
C71 C64 C22 C27 -3.4(14)
C71 C48 C21 C27 -2.4(13)
C22 C27 C21 C48 2.7(15)
C69 C37 C20 C59 -0.5(13)
C68 C59 C20 C37 1.3(12)
C58 C63 C19 C16 0.1(12)
P1 C63 C19 C16 -175.3(7)
C66 C74 C18 C8 -0.1(12)
P1 C74 C18 C8 174.0(7)
C60 C53 C17 C42 0.8(14)
C73 C42 C17 C53 -2.1(14)
C36 C50 C16 C19 0.4(15)
C63 C19 C16 C50 -0.5(15)
C1 C54 C14 C6 0(3)
P4 C54 C14 C6 -175.4(16)
C26 C77 C13 C2 -1.6(15)
P2 C77 C13 C2 -177.0(9)
C31 C43 C12 C3 -6.0(18)
C29 C30 C11 C23 1.4(16)
C76 C23 C11 C30 0.5(17)
C49 C44 C8 C18 -1.3(14)
C74 C18 C8 C44 0.7(15)
C43 C31 C7 C9 -1(2)
P1 C31 C7 C9 -171.1(16)
C3 C9 C7 C31 3(3)
C5 C15 C6 C14 5(3)
C54 C14 C6 C15 -2(3)
C6 C15 C5 C1 -6(2)
C2 C10 C4 C26 1.5(16)
C77 C26 C4 C10 -1.8(14)
C43 C12 C3 C9 8(3)
C7 C9 C3 C12 -6(3)
C4 C10 C2 C13 -1.2(18)
C77 C13 C2 C10 1.3(18)
C14 C54 C1 C5 -2(2)
P4 C54 C1 C5 173.9(11)
C15 C5 C1 C54 5(2)
N8 Cu4 P7 C156 153.4(3)
N7 Cu4 P7 C156 -124.3(3)
P8 Cu4 P7 C156 21.1(3)
N8 Cu4 P7 C155 30.9(3)
N7 Cu4 P7 C155 113.2(3)
P8 Cu4 P7 C155 -101.4(3)
N8 Cu4 P7 C166 -86.3(3)
N7 Cu4 P7 C166 -4.0(3)
P8 Cu4 P7 C166 141.4(3)
N8 Cu4 P8 C148 119.3(3)
N7 Cu4 P8 C148 33.5(3)
P7 Cu4 P8 C148 -104.1(3)
N8 Cu4 P8 C163 -118.4(3)
N7 Cu4 P8 C163 155.8(3)
P7 Cu4 P8 C163 18.3(3)
N8 Cu4 P8 C149 -0.5(3)
N7 Cu4 P8 C149 -86.3(3)
P7 Cu4 P8 C149 136.2(3)
N10 Cu3 P5 C120 175.2(3)
N6 Cu3 P5 C120 87.9(3)
P6 Cu3 P5 C120 -38.4(3)
N10 Cu3 P5 C165 55.6(3)
N6 Cu3 P5 C165 -31.6(3)
P6 Cu3 P5 C165 -157.9(3)
N10 Cu3 P5 C157 -64.6(3)
N6 Cu3 P5 C157 -151.8(3)
P6 Cu3 P5 C157 81.9(3)
N10 Cu3 P6 C162 117.5(3)
N6 Cu3 P6 C162 -156.0(3)
P5 Cu3 P6 C162 -27.1(3)
N10 Cu3 P6 C153 -4.2(3)
N6 Cu3 P6 C153 82.2(3)
P5 Cu3 P6 C153 -148.8(3)
N10 Cu3 P6 C145 -122.3(3)
N6 Cu3 P6 C145 -35.9(3)
P5 Cu3 P6 C145 93.1(3)
N8 Cu4 N7 C164 6.2(4)
P8 Cu4 N7 C164 105.6(4)
P7 Cu4 N7 C164 -108.5(4)
N8 Cu4 N7 C159 169.3(6)
P8 Cu4 N7 C159 -91.3(6)
P7 Cu4 N7 C159 54.6(6)
N6 Cu3 N10 C158 165.1(9)
P6 Cu3 N10 C158 -92.9(8)
P5 Cu3 N10 C158 55.9(9)
N6 Cu3 N10 C161 4.0(4)
P6 Cu3 N10 C161 106.0(4)
P5 Cu3 N10 C161 -105.2(4)
N7 Cu4 N8 C161 0.0(4)
P8 Cu4 N8 C161 -122.6(4)
P7 Cu4 N8 C161 95.9(4)
N7 Cu4 N8 N9 169.6(8)
P8 Cu4 N8 N9 47.0(8)
P7 Cu4 N8 N9 -94.5(8)
C156 P7 C166 C152 2.0(7)
C155 P7 C166 C152 111.5(6)
Cu4 P7 C166 C152 -121.0(6)
C156 P7 C166 C139 -177.4(5)
C155 P7 C166 C139 -67.8(5)
Cu4 P7 C166 C139 59.6(5)
N10 Cu3 N6 C164 1.9(4)
P6 Cu3 N6 C164 -113.7(4)
P5 Cu3 N6 C164 110.6(4)
N10 Cu3 N6 C160 177.3(6)
P6 Cu3 N6 C160 61.8(6)
P5 Cu3 N6 C160 -73.9(6)
C120 P5 C165 C142 -162.9(6)
C157 P5 C165 C142 88.6(6)
Cu3 P5 C165 C142 -39.0(7)
C120 P5 C165 C140 21.4(8)
C157 P5 C165 C140 -87.1(7)
Cu3 P5 C165 C140 145.3(6)
C160 N6 C164 N7 -0.8(9)
Cu3 N6 C164 N7 175.6(5)
C160 N6 C164 C161 176.4(5)
Cu3 N6 C164 C161 -7.2(7)
C159 N7 C164 N6 0.6(9)
Cu4 N7 C164 N6 166.4(5)
C159 N7 C164 C161 -176.6(5)
Cu4 N7 C164 C161 -10.8(7)
C161 N8 N9 C158 -1.3(7)
Cu4 N8 N9 C158 -171.4(6)
C148 P8 C163 C111 -6.3(8)
C149 P8 C163 C111 101.5(8)
Cu4 P8 C163 C111 -136.7(7)
C148 P8 C163 C121 172.7(7)
C149 P8 C163 C121 -79.6(7)
Cu4 P8 C163 C121 42.2(7)
C153 P6 C162 C93 -122.2(6)
C145 P6 C162 C93 -13.3(7)
Cu3 P6 C162 C93 110.7(6)
C153 P6 C162 C154 60.8(6)
C145 P6 C162 C154 169.7(6)
Cu3 P6 C162 C154 -66.3(6)
N9 N8 C161 N10 1.7(7)
Cu4 N8 C161 N10 175.7(4)
N9 N8 C161 C164 -180.0(5)
Cu4 N8 C161 C164 -6.0(7)
C158 N10 C161 N8 -1.4(7)
Cu3 N10 C161 N8 168.4(5)
C158 N10 C161 C164 -179.7(6)
Cu3 N10 C161 C164 -9.9(7)
N6 C164 C161 N8 -165.7(6)
N7 C164 C161 N8 11.9(9)
N6 C164 C161 N10 12.5(9)
N7 C164 C161 N10 -169.9(6)
C164 N6 C160 C132 -0.3(9)
Cu3 N6 C160 C132 -175.6(5)
C164 N7 C159 C132 0.7(9)
Cu4 N7 C159 C132 -161.9(5)
N8 N9 C158 N10 0.5(7)
N8 N9 C158 C147 -177.7(6)
C161 N10 C158 N9 0.5(7)
Cu3 N10 C158 N9 -161.1(6)
C161 N10 C158 C147 178.6(6)
Cu3 N10 C158 C147 17.1(13)
C120 P5 C157 C119 -94.1(7)
C165 P5 C157 C119 14.7(7)
Cu3 P5 C157 C119 141.4(6)
C120 P5 C157 C137 89.0(6)
C165 P5 C157 C137 -162.1(6)
Cu3 P5 C157 C137 -35.5(6)
C155 P7 C156 C141 21.0(7)
C166 P7 C156 C141 126.1(7)
Cu4 P7 C156 C141 -108.6(6)
C155 P7 C156 C150 -166.8(6)
C166 P7 C156 C150 -61.7(6)
Cu4 P7 C156 C150 63.6(6)
C156 P7 C155 C151 -120.1(6)
C166 P7 C155 C151 130.1(6)
Cu4 P7 C155 C151 5.1(7)
C156 P7 C155 C113 64.3(7)
C166 P7 C155 C113 -45.5(7)
Cu4 P7 C155 C113 -170.5(5)
C93 C162 C154 C97 -2.0(11)
P6 C162 C154 C97 175.2(6)
C162 P6 C153 C125 13.8(7)
C145 P6 C153 C125 -95.5(7)
Cu3 P6 C153 C125 142.0(6)
C162 P6 C153 C133 -167.4(6)
C145 P6 C153 C133 83.2(6)
Cu3 P6 C153 C133 -39.3(6)
C139 C166 C152 C98 -0.3(11)
P7 C166 C152 C98 -179.6(6)
C113 C155 C151 C136 2.2(11)
P7 C155 C151 C136 -173.5(6)
C141 C156 C150 C129 -2.6(11)
P7 C156 C150 C129 -174.9(6)
C148 P8 C149 C117 117.2(7)
C163 P8 C149 C117 10.1(8)
Cu4 P8 C149 C117 -114.4(7)
C148 P8 C149 C110 -67.6(7)
C163 P8 C149 C110 -174.7(6)
Cu4 P8 C149 C110 60.8(7)
C163 P8 C148 C135 84.6(6)
C149 P8 C148 C135 -23.5(7)
Cu4 P8 C148 C135 -147.1(5)
C163 P8 C148 C122 -90.9(6)
C149 P8 C148 C122 161.0(6)
Cu4 P8 C148 C122 37.4(6)
N9 C158 C147 C109 -147.4(7)
N10 C158 C147 C109 34.7(9)
N9 C158 C147 C116 -25.9(10)
N10 C158 C147 C116 156.3(7)
N9 C158 C147 C131 92.0(8)
N10 C158 C147 C131 -85.9(8)
C162 P6 C145 C104 84.9(6)
C153 P6 C145 C104 -166.0(6)
Cu3 P6 C145 C104 -41.9(6)
C162 P6 C145 C92 -96.6(8)
C153 P6 C145 C92 12.5(8)
Cu3 P6 C145 C92 136.7(7)
C140 C165 C142 C146 1.8(11)
P5 C165 C142 C146 -174.1(6)
C127 C146 C142 C165 -2.4(11)
C150 C156 C141 C89 1.6(13)
P7 C156 C141 C89 173.7(8)
C142 C165 C140 C107 -0.7(13)
P5 C165 C140 C107 175.0(7)
C112 C144 C139 C166 0.1(11)
C152 C166 C139 C144 0.2(10)
P7 C166 C139 C144 179.6(6)
C119 C157 C137 C130 -0.3(11)
P5 C157 C137 C130 176.8(6)
C155 C151 C136 C134 -0.2(12)
C122 C148 C135 C118 0.4(11)
P8 C148 C135 C118 -175.1(6)
C151 C136 C134 C106 -2.2(13)
C125 C153 C133 C124 -2.2(12)
P6 C153 C133 C124 179.0(6)
N7 C159 C132 C160 -1.7(10)
N6 C160 C132 C159 1.5(10)
C91 C138 C130 C137 1.5(12)
C157 C137 C130 C138 -0.6(12)
C156 C150 C129 C108 1.5(12)
C142 C146 C127 C107 1.7(12)
C133 C153 C125 C115 3.9(12)
P6 C153 C125 C115 -177.4(6)
C153 C133 C124 C123 -2.0(12)
C133 C124 C123 C115 4.5(13)
C105 C126 C122 C148 0.4(12)
C135 C148 C122 C126 -1.3(11)
P8 C148 C122 C126 174.3(6)
C111 C163 C121 C90 -3.2(14)
P8 C163 C121 C90 177.8(8)
C100 C128 C120 C85 5.5(14)
C100 C128 C120 P5 176.5(7)
C165 P5 C120 C85 -133.4(10)
C157 P5 C120 C85 -26.1(11)
Cu3 P5 C120 C85 101.1(10)
C165 P5 C120 C128 56.0(7)
C157 P5 C120 C128 163.4(6)
Cu3 P5 C120 C128 -69.4(7)
C137 C157 C119 C91 0.4(12)
P5 C157 C119 C91 -176.5(7)
C148 C135 C118 C105 1.5(12)
C110 C149 C117 C88 0.1(13)
P8 C149 C117 C88 175.3(8)
C124 C123 C115 C125 -2.7(13)
C153 C125 C115 C123 -1.5(13)
C151 C155 C113 C106 -1.9(12)
P7 C155 C113 C106 173.8(7)
C139 C144 C112 C98 -0.3(12)
C121 C163 C111 C95 1.8(14)
P8 C163 C111 C95 -179.3(8)
C117 C149 C110 C94 -2.0(13)
P8 C149 C110 C94 -177.4(7)
C150 C129 C108 C89 0.4(16)
C165 C140 C107 C127 0.1(15)
C146 C127 C107 C140 -0.6(13)
C155 C113 C106 C134 -0.5(13)
C136 C134 C106 C113 2.6(13)
C135 C118 C105 C126 -2.4(12)
C122 C126 C105 C118 1.5(13)
C92 C145 C104 C103 0.4(12)
P6 C145 C104 C103 179.0(6)
C145 C104 C103 C96 0.1(13)
C97 C102 C101 C93 -1.2(14)
C120 C128 C100 C87 -3.8(16)
C144 C112 C98 C152 0.3(13)
C166 C152 C98 C112 0.0(13)
C101 C102 C97 C154 1.7(13)
C162 C154 C97 C102 -0.1(12)
C104 C103 C96 C86 0.1(15)
C90 C99 C95 C111 2.8(16)
C163 C111 C95 C99 -1.6(16)
C149 C110 C94 C114 2.4(14)
C88 C114 C94 C110 -0.7(14)
C154 C162 C93 C101 2.4(11)
P6 C162 C93 C101 -174.7(6)
C102 C101 C93 C162 -0.9(13)
C104 C145 C92 C86 -1.1(14)
P6 C145 C92 C86 -179.7(9)
C130 C138 C91 C119 -1.4(13)
C157 C119 C91 C138 0.5(13)
C163 C121 C90 C99 4.5(16)
C95 C99 C90 C121 -4.2(16)
C156 C141 C89 C108 0.3(16)
C129 C108 C89 C141 -1.3(18)
C94 C114 C88 C117 -1.2(16)
C149 C117 C88 C114 1.5(16)
C128 C100 C87 C170 0(2)
C145 C92 C86 C96 1.3(17)
C103 C96 C86 C92 -0.8(17)
C128 C120 C85 C170 -4(2)
P5 C120 C85 C170 -174.5(13)
Cl5 C171 C172 Cl6 173.3(10)
C120 C85 C170 C87 1(3)
C100 C87 C170 C85 1(3)
